data_1507474
loop_
_publ_author_name
'Cheng, Fuyong'
'Murata, Yasujiro'
'Komatsu, Koichi'

_publ_section_title
;
 Synthesis, X-ray Structure, and Properties of the Singly Bonded C60Dimer
 Having Diethoxyphosphorylmethyl Groups Utilizing the Chemistry of C602-
;
_journal_issue 15
_journal_name_full 'Organic Letters'
_journal_page_first 2541
_journal_paper_doi 10.1021/ol026281s
_journal_volume 4
_journal_year 2002
_chemical_formula_sum 'C134 H28 Cl12 O6 P2'
_chemical_formula_weight 2220.90
_chemical_name_systematic
; 
 ? 
;
_space_group_IT_number 14
_symmetry_cell_setting monoclinic
_symmetry_space_group_name_Hall '-P 2ybc'
_symmetry_space_group_name_H-M 'P 1 21/c 1'
_atom_sites_solution_hydrogens geom
_atom_sites_solution_primary direct
_atom_sites_solution_secondary difmap
_audit_creation_method SHELXL-97
_cell_angle_alpha 90.00
_cell_angle_beta 101.230(5)
_cell_angle_gamma 90.00
_cell_formula_units_Z 4
_cell_length_a 19.810(3)
_cell_length_b 15.450(2)
_cell_length_c 28.723(4)
_cell_measurement_temperature 100(2)
_cell_volume 8623(2)
_computing_cell_refinement 'Bruker SMART'
_computing_data_collection 'Bruker SMART'
_computing_data_reduction 'Bruker SHELXTL'
_computing_molecular_graphics 'Bruker SHELXTL'
_computing_publication_material 'Bruker SHELXTL'
_computing_structure_refinement 'SHELXL-97 (Sheldrick, 1997)'
_computing_structure_solution 'SHELXS-97 (Sheldrick, 1990)'
_diffrn_ambient_temperature 100(2)
_diffrn_measured_fraction_theta_full 0.996
_diffrn_measured_fraction_theta_max 0.996
_diffrn_measurement_device_type 'CCD area detector'
_diffrn_measurement_method 'phi and omega scans'
_diffrn_radiation_monochromator graphite
_diffrn_radiation_source 'fine-focus sealed tube'
_diffrn_radiation_type MoK\a
_diffrn_radiation_wavelength 0.71073
_diffrn_reflns_av_R_equivalents 0.0468
_diffrn_reflns_av_sigmaI/netI 0.0456
_diffrn_reflns_limit_h_max 25
_diffrn_reflns_limit_h_min -25
_diffrn_reflns_limit_k_max 20
_diffrn_reflns_limit_k_min -18
_diffrn_reflns_limit_l_max 21
_diffrn_reflns_limit_l_min -37
_diffrn_reflns_number 60269
_diffrn_reflns_theta_full 27.50
_diffrn_reflns_theta_max 27.50
_diffrn_reflns_theta_min 1.50
_exptl_absorpt_coefficient_mu 0.497
_exptl_absorpt_correction_type 'Empirical (SADABS)'
_exptl_crystal_colour black
_exptl_crystal_density_diffrn 1.711
_exptl_crystal_density_method 'not measured'
_exptl_crystal_description prism
_exptl_crystal_F_000 4456
_exptl_crystal_size_max 0.32
_exptl_crystal_size_mid 0.22
_exptl_crystal_size_min 0.19
_refine_diff_density_max 2.125
_refine_diff_density_min -1.751
_refine_diff_density_rms 0.148
_refine_ls_extinction_method none
_refine_ls_goodness_of_fit_ref 1.056
_refine_ls_hydrogen_treatment mixed
_refine_ls_matrix_type full
_refine_ls_number_parameters 2545
_refine_ls_number_reflns 19734
_refine_ls_number_restraints 420
_refine_ls_restrained_S_all 1.051
_refine_ls_R_factor_all 0.1344
_refine_ls_R_factor_gt 0.0988
_refine_ls_shift/su_max 0.102
_refine_ls_shift/su_mean 0.008
_refine_ls_structure_factor_coef Fsqd
_refine_ls_weighting_details 'calc w=1/[\s^2^(Fo^2^)+(0.2000P)^2^+0.0000P] where P=(Fo^2^+2Fc^2^)/3'
_refine_ls_weighting_scheme calc
_refine_ls_wR_factor_gt 0.2564
_refine_ls_wR_factor_ref 0.2822
_reflns_number_gt 12704
_reflns_number_total 19734
_reflns_threshold_expression >2sigma(I)
_cod_data_source_file ol026281s_s2.cif
_cod_data_source_block 4cheng
_cod_depositor_comments
;
The following automatic conversions were performed:

'_symmetry_cell_setting' value 'Monoclinic' changed to 'monoclinic'
according to /home/saulius/struct/CIF-dictionaries/cif_core.dic
dictionary named 'cif_core.dic' version 2.4.1 from 2010-06-29.

Automatic conversion script
Id: cif_fix_values 1715 2011-07-08 13:25:40Z adriana 
;
_cod_original_cell_volume 8622(2)
_cod_original_sg_symbol_H-M P2(1)/c
_cod_database_code 1507474

loop_
_symmetry_equiv_pos_as_xyz
'x, y, z'
'-x, y+1/2, -z+1/2'
'-x, -y, -z'
'x, -y-1/2, z-1/2'

loop_
_atom_site_label
_atom_site_type_symbol
_atom_site_fract_x
_atom_site_fract_y
_atom_site_fract_z
_atom_site_U_iso_or_equiv
_atom_site_adp_type
_atom_site_occupancy
_atom_site_symmetry_multiplicity
_atom_site_calc_flag
_atom_site_refinement_flags
_atom_site_disorder_assembly
_atom_site_disorder_group
C101 C 0.02263(15) 0.53983(19) 0.51055(12) 0.0221(6) Uani 1 1 d . . 1
C102 C 0.0522(9) 0.5294(11) 0.5681(5) 0.022(3) Uani 0.535(6) 1 d PU A 1
C103 C 0.1174(8) 0.5087(11) 0.5845(4) 0.025(3) Uani 0.535(6) 1 d PU A 1
C104 C 0.1702(4) 0.5098(4) 0.5554(3) 0.0283(15) Uani 0.535(6) 1 d P A 1
C105 C 0.1541(5) 0.5345(6) 0.5079(4) 0.023(2) Uani 0.535(6) 1 d P A 1
C106 C 0.0815(14) 0.5553(18) 0.4861(9) 0.019(3) Uani 0.535(6) 1 d PU A 1
C107 C 0.0122(7) 0.5836(9) 0.5902(5) 0.022(2) Uani 0.535(6) 1 d PU A 1
C108 C 0.1493(5) 0.5391(6) 0.6311(5) 0.026(2) Uani 0.535(6) 1 d P A 1
C109 C 0.2352(5) 0.5405(6) 0.5846(4) 0.0292(19) Uani 0.535(6) 1 d P A 1
C110 C 0.2005(5) 0.5890(6) 0.4894(4) 0.025(2) Uani 0.535(6) 1 d P A 1
C111 C 0.0852(8) 0.6244(10) 0.4553(7) 0.021(3) Uani 0.535(6) 1 d PU A 1
C112 C -0.0197(10) 0.6246(11) 0.5085(7) 0.016(2) Uani 0.535(6) 1 d PU A 1
C113 C 0.2607(4) 0.6185(6) 0.5167(3) 0.0253(16) Uani 0.535(6) 1 d P A 1
C114 C 0.2770(6) 0.5937(8) 0.5655(4) 0.025(2) Uani 0.535(6) 1 d P A 1
C115 C 0.2801(5) 0.7047(7) 0.5123(4) 0.0188(18) Uani 0.535(6) 1 d P A 1
C116 C 0.3092(5) 0.6675(8) 0.5925(5) 0.030(2) Uani 0.535(6) 1 d P A 1
C117 C 0.0433(6) 0.6123(6) 0.6366(4) 0.027(2) Uani 0.535(6) 1 d P A 1
C118 C 0.2206(6) 0.5599(8) 0.6318(4) 0.030(2) Uani 0.535(6) 1 d P A 1
C119 C 0.3112(3) 0.7374(5) 0.5602(2) 0.0286(15) Uani 0.535(6) 1 d P A 1
C120 C 0.2531(11) 0.6192(12) 0.6516(7) 0.025(3) Uani 0.535(6) 1 d PU A 1
C121 C 0.1110(7) 0.5893(7) 0.6570(4) 0.030(2) Uani 0.535(6) 1 d P A 1
C122 C 0.1562(11) 0.6489(16) 0.4552(8) 0.022(3) Uani 0.535(6) 1 d PU A 1
C123 C 0.0335(2) 0.6842(3) 0.43971(15) 0.0467(11) Uani 1 1 d . A 1
C124 C 0.0287(6) 0.6997(7) 0.6501(4) 0.029(2) Uani 0.535(6) 1 d P A 1
C125 C -0.0161(4) 0.6912(6) 0.4811(3) 0.0200(18) Uani 0.535(6) 1 d PU A 1
C126 C -0.0307(4) 0.6433(6) 0.5576(3) 0.0201(17) Uani 0.535(6) 1 d P A 1
C127 C 0.0580(4) 0.7807(5) 0.4461(3) 0.0239(16) Uani 0.535(6) 1 d P A 1
C128 C -0.0275(8) 0.7772(10) 0.4952(5) 0.018(2) Uani 0.535(6) 1 d P A 1
C129 C -0.0418(3) 0.7263(5) 0.5712(3) 0.0280(15) Uani 0.535(6) 1 d P A 1
C130 C 0.2973(13) 0.6893(17) 0.6365(10) 0.027(5) Uani 0.535(6) 1 d P A 1
C131 C 0.1785(9) 0.7323(13) 0.4522(8) 0.027(4) Uani 0.535(6) 1 d PU A 1
C132 C 0.1428(4) 0.6631(5) 0.6838(3) 0.0288(15) Uani 0.535(6) 1 d P A 1
C133 C 0.0164(11) 0.8347(13) 0.4714(8) 0.023(3) Uani 0.535(6) 1 d P A 1
C134 C -0.0399(4) 0.7951(9) 0.5380(4) 0.0269(18) Uani 0.535(6) 1 d P A 1
C135 C -0.0100(5) 0.7576(8) 0.6195(4) 0.028(2) Uani 0.535(6) 1 d P A 1
C136 C 0.0112(5) 0.8451(6) 0.6153(3) 0.0271(17) Uani 0.535(6) 1 d P A 1
C137 C 0.0937(7) 0.7342(10) 0.6796(6) 0.026(3) Uani 0.535(6) 1 d P A 1
C138 C 0.2113(5) 0.6836(5) 0.6841(3) 0.0303(16) Uani 0.535(6) 1 d P A 1
C139 C 0.2341(7) 0.7712(10) 0.6798(6) 0.032(3) Uani 0.535(6) 1 d PU A 1
C140 C -0.0082(7) 0.8694(10) 0.5659(5) 0.034(3) Uani 0.535(6) 1 d P A 1
C141 C 0.0351(5) 0.9223(5) 0.5449(5) 0.0298(18) Uani 0.535(6) 1 d P A 1
C142 C 0.0981(4) 0.9551(6) 0.5752(4) 0.031(2) Uani 0.535(6) 1 d P A 1
C143 C 0.0487(6) 0.9044(8) 0.4983(5) 0.031(3) Uani 0.535(6) 1 d P A 1
C144 C 0.2409(5) 0.7625(5) 0.4817(4) 0.0267(18) Uani 0.535(6) 1 d P A 1
C145 C 0.1812(14) 0.8349(17) 0.6770(9) 0.038(5) Uani 0.535(6) 1 d P A 1
C146 C 0.1257(3) 0.7998(5) 0.4474(2) 0.0243(14) Uani 0.535(6) 1 d P A 1
C147 C 0.1581(7) 0.8730(6) 0.4735(4) 0.0267(19) Uani 0.535(6) 1 d P A 1
C148 C 0.1137(7) 0.8135(13) 0.6783(6) 0.035(3) Uani 0.535(6) 1 d P A 1
C149 C 0.2865(6) 0.7738(10) 0.6516(5) 0.025(2) Uani 0.535(6) 1 d P A 1
C150 C 0.2840(13) 0.8452(15) 0.6196(8) 0.022(3) Uani 0.535(6) 1 d PU A 1
C151 C 0.0693(5) 0.8752(6) 0.6425(4) 0.033(2) Uani 0.535(6) 1 d P A 1
C152 C 0.1167(12) 0.9305(13) 0.6225(6) 0.035(3) Uani 0.535(6) 1 d P A 1
C153 C 0.1197(5) 0.9245(7) 0.4983(4) 0.0281(19) Uani 0.535(6) 1 d P A 1
C154 C 0.1505(6) 0.9559(8) 0.5453(4) 0.025(2) Uani 0.535(6) 1 d PU A 1
C155 C 0.1862(10) 0.9081(14) 0.6456(6) 0.029(3) Uani 0.535(6) 1 d P A 1
C156 C 0.2271(5) 0.8503(5) 0.4945(3) 0.0256(16) Uani 0.535(6) 1 d P A 1
C157 C 0.3006(5) 0.8200(8) 0.5733(4) 0.023(2) Uani 0.535(6) 1 d P A 1
C158 C 0.2382(16) 0.9043(19) 0.6191(10) 0.034(6) Uani 0.535(6) 1 d P A 1
C159 C 0.2588(6) 0.8800(10) 0.5397(5) 0.030(3) Uani 0.535(6) 1 d PU A 1
C160 C 0.2118(12) 0.9366(17) 0.5620(7) 0.021(3) Uani 0.535(6) 1 d PU A 1
C202 C 0.0904(7) 0.7597(8) 0.4391(4) 0.042(2) Uani 0.465(6) 1 d P A 2
C203 C 0.0724(5) 0.8354(8) 0.4540(4) 0.050(3) Uani 0.465(6) 1 d P A 2
C204 C 0.0143(19) 0.845(2) 0.4815(11) 0.065(10) Uani 0.465(6) 1 d P A 2
C205 C -0.0225(12) 0.7697(16) 0.4825(7) 0.037(5) Uani 0.465(6) 1 d PU A 2
C206 C -0.0068(6) 0.6851(8) 0.4685(4) 0.023(3) Uani 0.465(6) 1 d PU A 2
C207 C 0.1604(11) 0.734(2) 0.4476(9) 0.039(6) Uani 0.465(6) 1 d P A 2
C208 C 0.1269(10) 0.8938(9) 0.4778(6) 0.044(3) Uani 0.465(6) 1 d P A 2
C209 C 0.0270(10) 0.9084(9) 0.5138(10) 0.065(7) Uani 0.465(6) 1 d P A 2
C210 C -0.0493(5) 0.7573(9) 0.5287(8) 0.065(7) Uani 0.465(6) 1 d P A 2
C211 C -0.0146(14) 0.624(2) 0.5025(12) 0.061(9) Uani 0.465(6) 1 d P A 2
C212 C 0.0977(11) 0.6084(14) 0.4572(9) 0.034(5) Uani 0.465(6) 1 d PU A 2
C213 C -0.0350(7) 0.8194(10) 0.5652(12) 0.088(9) Uani 0.465(6) 1 d P A 2
C214 C 0.0035(9) 0.8959(12) 0.5543(8) 0.050(5) Uani 0.465(6) 1 d P A 2
C215 C -0.0146(8) 0.7937(12) 0.6112(7) 0.054(4) Uani 0.465(6) 1 d P A 2
C216 C 0.0505(6) 0.9150(6) 0.6033(6) 0.068(4) Uani 0.465(6) 1 d P A 2
C217 C 0.2130(7) 0.7915(8) 0.4700(4) 0.037(2) Uani 0.465(6) 1 d P A 2
C218 C 0.0964(7) 0.9402(7) 0.5140(7) 0.056(4) Uani 0.465(6) 1 d P A 2
C219 C 0.0414(11) 0.8523(11) 0.6385(8) 0.080(7) Uani 0.465(6) 1 d P A 2
C220 C 0.1380(8) 0.9615(10) 0.5592(6) 0.040(4) Uani 0.465(6) 1 d PU A 2
C221 C 0.1917(9) 0.8735(8) 0.4844(4) 0.042(3) Uani 0.465(6) 1 d P A 2
C222 C -0.0428(6) 0.6675(9) 0.5392(6) 0.043(3) Uani 0.465(6) 1 d P A 2
C224 C 0.2707(6) 0.7548(11) 0.5055(4) 0.035(2) Uani 0.465(6) 1 d PU A 2
C225 C 0.0907(15) 0.550(2) 0.4923(10) 0.026(5) Uani 0.465(6) 1 d PU A 2
C226 C 0.1681(12) 0.6405(17) 0.4605(10) 0.029(5) Uani 0.465(6) 1 d PU A 2
C227 C 0.0483(11) 0.5290(15) 0.5589(6) 0.020(4) Uani 0.465(6) 1 d PU A 2
C228 C 0.1459(6) 0.5209(7) 0.5249(4) 0.022(2) Uani 0.465(6) 1 d P A 2
C229 C 0.2222(7) 0.6145(10) 0.4929(5) 0.036(3) Uani 0.465(6) 1 d P A 2
C230 C 0.1168(13) 0.9467(12) 0.6045(10) 0.064(9) Uani 0.465(6) 1 d P A 2
C231 C -0.0241(6) 0.6415(7) 0.5838(6) 0.045(3) Uani 0.465(6) 1 d P A 2
C232 C 0.2362(8) 0.8928(14) 0.5306(7) 0.043(4) Uani 0.465(6) 1 d P A 2
C233 C 0.1235(9) 0.5078(12) 0.5692(5) 0.027(3) Uani 0.465(6) 1 d PU A 2
C234 C 0.2106(4) 0.5515(5) 0.5253(3) 0.0307(19) Uani 0.465(6) 1 d P A 2
C235 C 0.2756(7) 0.6690(12) 0.5169(6) 0.035(3) Uani 0.465(6) 1 d P A 2
C236 C 0.2961(4) 0.6465(10) 0.5635(5) 0.039(2) Uani 0.465(6) 1 d P A 2
C237 C 0.2859(5) 0.8239(6) 0.5437(5) 0.0310(19) Uani 0.465(6) 1 d P A 2
C238 C 0.2204(17) 0.932(2) 0.5714(9) 0.036(6) Uani 0.465(6) 1 d PU A 2
C239 C 0.2312(17) 0.9134(18) 0.6111(11) 0.019(4) Uani 0.465(6) 1 d PU A 2
C240 C 0.2560(8) 0.5701(10) 0.5717(5) 0.035(3) Uani 0.465(6) 1 d P A 2
C241 C 0.2335(7) 0.5550(8) 0.6121(6) 0.039(3) Uani 0.465(6) 1 d P A 2
C242 C 0.2483(16) 0.6346(15) 0.6595(9) 0.030(5) Uani 0.465(6) 1 d PU A 2
C243 C 0.1656(7) 0.5242(7) 0.6128(5) 0.035(3) Uani 0.465(6) 1 d P A 2
C244 C -0.0071(7) 0.7055(11) 0.6240(6) 0.052(3) Uani 0.465(6) 1 d PU A 2
C245 C 0.2818(19) 0.834(2) 0.6276(10) 0.037(7) Uani 0.465(6) 1 d PU A 2
C246 C 0.0270(10) 0.5700(14) 0.5992(8) 0.042(5) Uani 0.465(6) 1 d PU A 2
C247 C 0.0727(12) 0.5881(10) 0.6425(6) 0.047(4) Uani 0.465(6) 1 d P A 2
C248 C 0.3049(8) 0.7997(12) 0.5907(6) 0.040(4) Uani 0.465(6) 1 d P A 2
C249 C 0.1730(11) 0.9156(17) 0.6349(7) 0.035(5) Uani 0.465(6) 1 d PU A 2
C250 C 0.1672(16) 0.854(2) 0.6698(9) 0.054(7) Uani 0.465(6) 1 d P A 2
C251 C 0.3102(6) 0.7061(9) 0.6004(5) 0.034(3) Uani 0.465(6) 1 d P A 2
C252 C 0.2875(17) 0.686(2) 0.6457(13) 0.039(7) Uani 0.465(6) 1 d P A 2
C253 C 0.1393(10) 0.5659(9) 0.6491(5) 0.037(3) Uani 0.465(6) 1 d P A 2
C254 C 0.1908(6) 0.6290(8) 0.6739(3) 0.053(3) Uani 0.465(6) 1 d P A 2
C255 C 0.2673(8) 0.7753(12) 0.6605(6) 0.032(4) Uani 0.465(6) 1 d P A 2
C256 C 0.0491(8) 0.6735(11) 0.6571(6) 0.052(4) Uani 0.465(6) 1 d PU A 2
C257 C 0.0953(8) 0.8246(12) 0.6689(6) 0.034(4) Uani 0.465(6) 1 d PU A 2
C258 C 0.2121(9) 0.7838(10) 0.6822(6) 0.033(3) Uani 0.465(6) 1 d PU A 2
C259 C 0.1005(14) 0.7229(17) 0.6818(9) 0.083(11) Uani 0.465(6) 1 d P A 2
C260 C 0.1698(9) 0.7043(9) 0.6881(3) 0.053(3) Uani 0.465(6) 1 d P A 2
C301 C 0.47746(14) 0.45935(19) 0.99045(11) 0.0192(6) Uani 1 1 d . . 3
C302 C 0.4940(6) 0.4284(8) 0.9439(4) 0.0211(12) Uani 0.536(6) 1 d PU B 3
C303 C 0.5263(9) 0.3615(13) 0.9332(5) 0.026(3) Uani 0.536(6) 1 d PU B 3
C304 C 0.5496(3) 0.2978(6) 0.9715(3) 0.0319(17) Uani 0.536(6) 1 d P B 3
C305 C 0.5306(5) 0.3081(7) 1.0164(4) 0.029(2) Uani 0.536(6) 1 d P B 3
C306 C 0.4884(6) 0.3843(8) 1.0251(5) 0.024(3) Uani 0.536(6) 1 d PU B 3
C307 C 0.4322(7) 0.4553(11) 0.9050(5) 0.023(3) Uani 0.536(6) 1 d PU B 3
C308 C 0.5129(7) 0.3125(11) 0.8899(5) 0.041(4) Uani 0.536(6) 1 d P B 3
C309 C 0.5471(4) 0.2105(7) 0.9502(4) 0.0313(18) Uani 0.536(6) 1 d P B 3
C310 C 0.5103(6) 0.2325(8) 1.0383(4) 0.028(2) Uani 0.536(6) 1 d P B 3
C311 C 0.4446(10) 0.3547(13) 1.0513(9) 0.025(3) Uani 0.536(6) 1 d PU B 3
C312 C 0.3998(7) 0.4787(10) 0.9823(7) 0.016(4) Uani 0.536(6) 1 d P B 3
C313 C 0.5075(5) 0.1515(7) 1.0186(3) 0.0334(17) Uani 0.536(6) 1 d P B 3
C314 C 0.5250(6) 0.1408(9) 0.9724(4) 0.032(2) Uani 0.536(6) 1 d P B 3
C315 C 0.4505(7) 0.0958(8) 1.0191(5) 0.029(2) Uani 0.536(6) 1 d P B 3
C316 C 0.4805(6) 0.0778(7) 0.9466(5) 0.040(2) Uani 0.536(6) 1 d P B 3
C317 C 0.4189(7) 0.4123(8) 0.8624(3) 0.032(2) Uani 0.536(6) 1 d P B 3
C318 C 0.5233(6) 0.2236(8) 0.8982(4) 0.032(2) Uani 0.536(6) 1 d PU B 3
C319 C 0.4330(4) 0.0503(4) 0.9748(3) 0.0357(17) Uani 0.536(6) 1 d P B 3
C320 C 0.4788(14) 0.1693(16) 0.8709(8) 0.029(4) Uani 0.536(6) 1 d PU B 3
C321 C 0.4597(7) 0.3383(10) 0.8545(4) 0.032(2) Uani 0.536(6) 1 d PU B 3
C322 C 0.4540(16) 0.262(2) 1.0604(8) 0.022(3) Uani 0.536(6) 1 d PU B 3
C323 C 0.3839(2) 0.3934(3) 1.05641(16) 0.0455(11) Uani 1 1 d . B 3
C324 C 0.3512(10) 0.3943(8) 0.8394(4) 0.043(4) Uani 0.536(6) 1 d P B 3
C325 C 0.3542(10) 0.4500(14) 1.0066(6) 0.023(3) Uani 0.536(6) 1 d P B 3
C326 C 0.3752(5) 0.4858(5) 0.9295(4) 0.0207(17) Uani 0.536(6) 1 d P B 3
C327 C 0.3190(5) 0.3304(6) 1.0462(3) 0.0286(18) Uani 0.536(6) 1 d P B 3
C328 C 0.2856(10) 0.4338(12) 0.9843(5) 0.021(3) Uani 0.536(6) 1 d PU B 3
C329 C 0.3079(4) 0.4685(4) 0.9079(3) 0.0343(17) Uani 0.536(6) 1 d P B 3
C330 C 0.4585(6) 0.0879(8) 0.8980(4) 0.025(2) Uani 0.536(6) 1 d PU B 3
C331 C 0.4006(12) 0.2084(13) 1.0633(9) 0.030(4) Uani 0.536(6) 1 d PU B 3
C332 C 0.4118(4) 0.2756(7) 0.8272(2) 0.0351(17) Uani 0.536(6) 1 d P B 3
C333 C 0.2599(8) 0.3589(11) 1.0089(6) 0.023(3) Uani 0.536(6) 1 d P B 3
C334 C 0.2610(5) 0.4404(6) 0.9368(4) 0.0306(18) Uani 0.536(6) 1 d P B 3
C335 C 0.2933(8) 0.4231(7) 0.8623(4) 0.032(2) Uani 0.536(6) 1 d PU B 3
C336 C 0.2352(4) 0.3654(7) 0.8644(4) 0.034(2) Uani 0.536(6) 1 d P B 3
C337 C 0.3465(13) 0.3102(14) 0.8177(7) 0.065(9) Uani 0.536(6) 1 d P B 3
C338 C 0.4228(5) 0.1901(7) 0.8366(3) 0.0377(19) Uani 0.536(6) 1 d P B 3
C339 C 0.3699(7) 0.1290(11) 0.8414(5) 0.047(4) Uani 0.536(6) 1 d P B 3
C340 C 0.2160(8) 0.3753(13) 0.9103(8) 0.035(4) Uani 0.536(6) 1 d P B 3
C341 C 0.1940(4) 0.3055(7) 0.9344(5) 0.036(2) Uani 0.536(6) 1 d P B 3
C342 C 0.1921(5) 0.2197(8) 0.9124(5) 0.034(2) Uani 0.536(6) 1 d P B 3
C343 C 0.2178(4) 0.2954(7) 0.9844(4) 0.029(2) Uani 0.536(6) 1 d P B 3
C344 C 0.3977(5) 0.1214(7) 1.0407(4) 0.034(2) Uani 0.536(6) 1 d P B 3
C345 C 0.3047(8) 0.1621(8) 0.8306(4) 0.039(3) Uani 0.536(6) 1 d P B 3
C346 C 0.3302(3) 0.2449(5) 1.0555(2) 0.0271(15) Uani 0.536(6) 1 d P B 3
C347 C 0.2865(5) 0.1764(9) 1.0286(3) 0.0284(19) Uani 0.536(6) 1 d P B 3
C348 C 0.2887(9) 0.2561(17) 0.8204(6) 0.074(8) Uani 0.536(6) 1 d P B 3
C349 C 0.3883(7) 0.0691(9) 0.8774(5) 0.034(3) Uani 0.536(6) 1 d P B 3
C350 C 0.3411(16) 0.0504(16) 0.9032(11) 0.081(9) Uani 0.536(6) 1 d P B 3
C351 C 0.2330(5) 0.2847(7) 0.8439(3) 0.040(2) Uani 0.536(6) 1 d P B 3
C352 C 0.2114(6) 0.2115(10) 0.8677(4) 0.032(2) Uani 0.536(6) 1 d P B 3
C353 C 0.2303(5) 0.2064(7) 0.9950(4) 0.0330(19) Uani 0.536(6) 1 d P B 3
C354 C 0.2134(8) 0.1572(11) 0.9493(6) 0.028(3) Uani 0.536(6) 1 d P B 3
C355 C 0.2532(8) 0.1363(12) 0.8610(8) 0.033(3) Uani 0.536(6) 1 d P B 3
C356 C 0.3271(5) 0.1055(6) 1.0202(3) 0.036(2) Uani 0.536(6) 1 d P B 3
C357 C 0.3672(9) 0.0336(8) 0.9549(5) 0.033(3) Uani 0.536(6) 1 d P B 3
C358 C 0.2773(11) 0.0764(17) 0.9003(8) 0.034(5) Uani 0.536(6) 1 d P B 3
C359 C 0.3127(12) 0.0616(11) 0.9764(7) 0.047(5) Uani 0.536(6) 1 d P B 3
C360 C 0.2459(10) 0.0959(13) 0.9381(6) 0.023(3) Uani 0.536(6) 1 d PU B 3
C402 C 0.3493(6) 0.3046(7) 1.0597(3) 0.033(2) Uani 0.464(6) 1 d P B 4
C403 C 0.2835(5) 0.2989(6) 1.0359(3) 0.038(2) Uani 0.464(6) 1 d P B 4
C404 C 0.2535(13) 0.365(2) 1.0021(11) 0.072(9) Uani 0.464(6) 1 d P B 4
C405 C 0.2929(13) 0.4306(17) 0.9973(6) 0.031(4) Uani 0.464(6) 1 d PU B 4
C406 C 0.3657(12) 0.4420(17) 1.0187(7) 0.026(4) Uani 0.464(6) 1 d PU B 4
C407 C 0.3919(14) 0.2276(14) 1.0645(11) 0.034(5) Uani 0.464(6) 1 d PU B 4
C408 C 0.2572(7) 0.2159(9) 1.0188(5) 0.038(2) Uani 0.464(6) 1 d PU B 4
C409 C 0.2060(5) 0.3269(9) 0.9646(7) 0.041(3) Uani 0.464(6) 1 d P B 4
C410 C 0.2874(5) 0.4686(6) 0.9474(4) 0.034(2) Uani 0.464(6) 1 d P B 4
C411 C 0.4035(14) 0.4735(17) 0.9854(11) 0.047(8) Uani 0.464(6) 1 d PU B 4
C412 C 0.4605(12) 0.346(2) 1.0518(12) 0.034(5) Uani 0.464(6) 1 d PU B 4
C413 C 0.2422(6) 0.4297(8) 0.9107(5) 0.044(3) Uani 0.464(6) 1 d P B 4
C414 C 0.2014(10) 0.3570(18) 0.9198(9) 0.042(6) Uani 0.464(6) 1 d P B 4
C415 C 0.2646(8) 0.4180(11) 0.8665(5) 0.040(3) Uani 0.464(6) 1 d PU B 4
C416 C 0.1981(5) 0.2994(7) 0.8792(4) 0.051(3) Uani 0.464(6) 1 d P B 4
C417 C 0.3671(7) 0.1471(7) 1.0455(3) 0.037(2) Uani 0.464(6) 1 d P B 4
C418 C 0.2087(5) 0.2339(9) 0.9740(6) 0.045(3) Uani 0.464(6) 1 d P B 4
C419 C 0.2362(7) 0.3340(12) 0.8458(5) 0.051(4) Uani 0.464(6) 1 d P B 4
C420 C 0.2039(9) 0.1785(10) 0.9348(7) 0.032(4) Uani 0.464(6) 1 d P B 4
C421 C 0.2976(9) 0.1410(10) 1.0219(5) 0.041(4) Uani 0.464(6) 1 d P B 4
C422 C 0.3558(6) 0.4944(7) 0.9428(4) 0.026(2) Uani 0.464(6) 1 d P B 4
C424 C 0.4083(10) 0.0916(7) 1.0204(4) 0.045(3) Uani 0.464(6) 1 d P B 4
C425 C 0.5000(6) 0.3758(9) 1.0199(5) 0.016(3) Uani 0.464(6) 1 d PU B 4
C426 C 0.4638(19) 0.253(3) 1.0595(12) 0.042(9) Uani 0.464(6) 1 d P B 4
C427 C 0.4852(7) 0.4360(10) 0.9388(5) 0.0211(12) Uani 0.464(6) 1 d PU B 4
C428 C 0.5361(5) 0.3213(7) 0.9961(5) 0.030(2) Uani 0.464(6) 1 d P B 4
C429 C 0.4990(8) 0.1986(10) 1.0360(6) 0.038(4) Uani 0.464(6) 1 d P B 4
C430 C 0.1991(6) 0.2099(10) 0.8878(8) 0.043(4) Uani 0.464(6) 1 d P B 4
C431 C 0.3777(4) 0.4819(5) 0.9005(4) 0.0302(19) Uani 0.464(6) 1 d P B 4
C432 C 0.2952(12) 0.0802(13) 0.9838(8) 0.041(5) Uani 0.464(6) 1 d P B 4
C433 C 0.5336(9) 0.3538(13) 0.9475(6) 0.023(3) Uani 0.464(6) 1 d PU B 4
C434 C 0.5381(4) 0.2338(5) 1.0038(3) 0.035(2) Uani 0.464(6) 1 d P B 4
C435 C 0.4724(9) 0.1165(9) 1.0160(6) 0.039(3) Uani 0.464(6) 1 d P B 4
C436 C 0.4927(7) 0.1022(8) 0.9717(6) 0.042(3) Uani 0.464(6) 1 d P B 4
C437 C 0.3623(6) 0.0514(6) 0.9821(5) 0.039(2) Uani 0.464(6) 1 d P B 4
C438 C 0.2578(13) 0.090(2) 0.9467(9) 0.042(6) Uani 0.464(6) 1 d PU B 4
C439 C 0.2653(10) 0.0859(14) 0.8915(7) 0.015(3) Uani 0.464(6) 1 d PU B 4
C440 C 0.5337(6) 0.1745(10) 0.9629(5) 0.033(3) Uani 0.464(6) 1 d P B 4
C441 C 0.5312(7) 0.2077(9) 0.9173(6) 0.035(3) Uani 0.464(6) 1 d PU B 4
C442 C 0.4860(16) 0.158(2) 0.8806(9) 0.031(5) Uani 0.464(6) 1 d PU B 4
C443 C 0.5310(8) 0.2976(11) 0.9098(6) 0.044(4) Uani 0.464(6) 1 d P B 4
C444 C 0.3324(7) 0.4410(7) 0.8603(4) 0.041(2) Uani 0.464(6) 1 d P B 4
C445 C 0.3374(9) 0.0461(14) 0.8991(6) 0.027(4) Uani 0.464(6) 1 d P B 4
C446 C 0.4488(10) 0.4483(17) 0.8994(9) 0.043(5) Uani 0.464(6) 1 d PU B 4
C447 C 0.4447(8) 0.3830(12) 0.8596(4) 0.035(3) Uani 0.464(6) 1 d P B 4
C448 C 0.3804(11) 0.0372(11) 0.9392(6) 0.037(3) Uani 0.464(6) 1 d P B 4
C449 C 0.2369(9) 0.1553(12) 0.8624(9) 0.034(4) Uani 0.464(6) 1 d PU B 4
C450 C 0.2805(8) 0.1853(8) 0.8310(5) 0.031(3) Uani 0.464(6) 1 d PU B 4
C451 C 0.4488(7) 0.0647(7) 0.9340(5) 0.041(3) Uani 0.464(6) 1 d P B 4
C452 C 0.4426(8) 0.0977(11) 0.8839(6) 0.037(4) Uani 0.464(6) 1 d PU B 4
C453 C 0.4858(10) 0.3134(10) 0.8651(7) 0.047(4) Uani 0.464(6) 1 d P B 4
C454 C 0.4542(6) 0.2333(7) 0.8455(4) 0.042(3) Uani 0.464(6) 1 d P B 4
C455 C 0.3749(10) 0.0883(11) 0.8643(6) 0.034(4) Uani 0.464(6) 1 d PU B 4
C456 C 0.3719(19) 0.386(2) 0.8382(10) 0.110(14) Uani 0.464(6) 1 d P B 4
C457 C 0.2746(8) 0.2762(10) 0.8232(5) 0.036(4) Uani 0.464(6) 1 d PU B 4
C458 C 0.3477(8) 0.1511(9) 0.8322(4) 0.024(3) Uani 0.464(6) 1 d PU B 4
C459 C 0.3414(7) 0.3083(15) 0.8186(7) 0.026(5) Uani 0.464(6) 1 d P B 4
C460 C 0.3876(7) 0.2270(9) 0.8227(4) 0.046(3) Uani 0.464(6) 1 d P B 4
C1 C -0.0087(3) 0.6697(3) 0.38862(16) 0.0585(15) Uani 1 1 d . . .
H1A H -0.0384 0.7209 0.3799 0.070 Uiso 1 1 calc R A 1
H1B H -0.0394 0.6195 0.3896 0.070 Uiso 1 1 calc R A 1
C2 C -0.0170(2) 0.6713(4) 0.25210(15) 0.0487(11) Uani 1 1 d . A .
H2A H -0.0017 0.6177 0.2384 0.058 Uiso 1 1 calc R . .
H2B H 0.0176 0.7171 0.2509 0.058 Uiso 1 1 calc R . .
C3 C -0.0830(3) 0.6975(6) 0.2258(3) 0.105(3) Uani 1 1 d . . .
H3A H -0.0796 0.7088 0.1927 0.157 Uiso 1 1 calc R . .
H3B H -0.0978 0.7503 0.2398 0.157 Uiso 1 1 calc R . .
H3C H -0.1166 0.6514 0.2268 0.157 Uiso 1 1 calc R . .
C4 C 0.1156(3) 0.5264(4) 0.34579(19) 0.0670(15) Uani 1 1 d . A .
H4A H 0.1224 0.4708 0.3632 0.080 Uiso 1 1 calc R . .
H4B H 0.1500 0.5677 0.3629 0.080 Uiso 1 1 calc R . .
C5 C 0.1323(4) 0.5114(4) 0.2948(2) 0.098(3) Uani 1 1 d . . .
H5A H 0.1793 0.4890 0.2980 0.147 Uiso 1 1 calc R . .
H5B H 0.1283 0.5664 0.2775 0.147 Uiso 1 1 calc R . .
H5C H 0.0997 0.4695 0.2774 0.147 Uiso 1 1 calc R . .
C6 C 0.3848(3) 0.4484(3) 1.10212(18) 0.0612(15) Uani 1 1 d . . .
H6A H 0.3372 0.4684 1.1017 0.073 Uiso 1 1 calc R B 3
H6B H 0.4131 0.5006 1.0999 0.073 Uiso 1 1 calc R B 3
C7 C 0.3852(3) 0.4603(3) 1.23759(17) 0.0644(15) Uani 1 1 d . B .
H7A H 0.4297 0.4662 1.2601 0.077 Uiso 1 1 calc R . .
H7B H 0.3659 0.4024 1.2420 0.077 Uiso 1 1 calc R . .
C8 C 0.3360(3) 0.5301(4) 1.2463(2) 0.0697(15) Uani 1 1 d . . .
H8A H 0.3283 0.5256 1.2789 0.104 Uiso 1 1 calc R . .
H8B H 0.2921 0.5233 1.2240 0.104 Uiso 1 1 calc R . .
H8C H 0.3556 0.5870 1.2417 0.104 Uiso 1 1 calc R . .
C9 C 0.5391(5) 0.3520(5) 1.1790(5) 0.147(5) Uani 1 1 d . B .
H9A H 0.5729 0.3527 1.1578 0.177 Uiso 1 1 calc R . .
H9B H 0.5172 0.2941 1.1766 0.177 Uiso 1 1 calc R . .
C10 C 0.5752(9) 0.3660(9) 1.2279(4) 0.284(13) Uani 1 1 d . . .
H10A H 0.6100 0.3207 1.2368 0.426 Uiso 1 1 calc R . .
H10B H 0.5422 0.3639 1.2492 0.426 Uiso 1 1 calc R . .
H10C H 0.5977 0.4227 1.2303 0.426 Uiso 1 1 calc R . .
C11 C 0.0592(2) 0.9040(3) 0.32366(15) 0.0392(9) Uani 1 1 d . C 5
H11 H 0.0828 0.8477 0.3332 0.047 Uiso 1 1 calc R C 5
C12 C 0.2548(2) 0.7347(3) 0.35314(15) 0.0410(9) Uani 1 1 d . D 5
H12 H 0.2069 0.7248 0.3583 0.049 Uiso 1 1 calc R D 5
C13 C 0.5539(2) 0.6200(3) 0.32099(16) 0.0468(10) Uani 1 1 d . E 5
H13 H 0.5769 0.6762 0.3315 0.056 Uiso 1 1 calc R E 5
C14 C 0.2319(2) 0.2770(3) 0.15403(16) 0.0442(10) Uani 1 1 d . F 5
H14 H 0.2801 0.2876 0.1499 0.053 Uiso 1 1 calc R F 5
Cl1 Cl 0.06661(19) 0.92817(19) 0.26567(12) 0.0764(10) Uani 0.821(14) 1 d P C 5
Cl2 Cl -0.02807(11) 0.89535(18) 0.32798(14) 0.0564(8) Uani 0.821(14) 1 d P C 5
Cl3 Cl 0.09788(10) 0.98607(14) 0.36283(8) 0.0466(7) Uani 0.821(14) 1 d P C 5
Cl4 Cl 0.2776(5) 0.8391(3) 0.3719(2) 0.121(3) Uani 0.647(13) 1 d P D 5
Cl5 Cl 0.2531(3) 0.7207(3) 0.29252(15) 0.0684(11) Uani 0.647(13) 1 d P D 5
Cl6 Cl 0.3068(3) 0.6594(3) 0.38692(19) 0.0653(12) Uani 0.647(13) 1 d P D 5
Cl7 Cl 0.47677(12) 0.61227(15) 0.34413(9) 0.0380(10) Uani 0.74(2) 1 d P E 5
Cl8 Cl 0.6095(4) 0.5376(6) 0.3416(3) 0.129(3) Uani 0.74(2) 1 d P E 5
Cl9 Cl 0.53197(15) 0.6197(2) 0.25837(11) 0.0529(11) Uani 0.74(2) 1 d P E 5
Cl10 Cl 0.22013(19) 0.3254(4) 0.20824(15) 0.1095(19) Uani 0.652(10) 1 d P F 5
Cl11 Cl 0.17518(16) 0.3316(3) 0.10942(10) 0.0789(13) Uani 0.652(10) 1 d P F 5
Cl12 Cl 0.2171(3) 0.1715(2) 0.1527(3) 0.159(3) Uani 0.652(10) 1 d P F 5
Cl70 Cl 0.1967(7) 0.1781(6) 0.1271(5) 0.149(6) Uani 0.348(10) 1 d P F 6
Cl71 Cl 0.1880(6) 0.3529(6) 0.1205(5) 0.149(5) Uani 0.348(10) 1 d P F 6
Cl72 Cl 0.2250(9) 0.2743(14) 0.2094(3) 0.214(9) Uani 0.348(10) 1 d P F 6
Cl61 Cl 0.064(2) 0.914(3) 0.2674(11) 0.25(2) Uani 0.179(14) 1 d P C 6
Cl62 Cl -0.0192(15) 0.9037(18) 0.3360(11) 0.129(10) Uani 0.179(14) 1 d P C 6
Cl63 Cl 0.1149(19) 0.965(2) 0.3550(8) 0.155(10) Uani 0.179(14) 1 d P C 6
Cl64 Cl 0.2531(4) 0.8449(6) 0.3553(5) 0.113(4) Uani 0.353(13) 1 d P D 6
Cl65 Cl 0.2718(9) 0.7038(11) 0.2989(4) 0.149(6) Uani 0.353(13) 1 d P D 6
Cl66 Cl 0.3243(5) 0.6925(12) 0.3927(3) 0.099(4) Uani 0.353(13) 1 d P D 6
Cl67 Cl 0.4912(17) 0.5963(19) 0.3427(6) 0.148(8) Uani 0.26(2) 1 d P E 6
Cl68 Cl 0.6056(4) 0.5263(10) 0.3463(4) 0.061(3) Uani 0.26(2) 1 d P E 6
Cl69 Cl 0.5434(16) 0.6172(16) 0.2611(7) 0.171(11) Uani 0.26(2) 1 d P E 6
O1 O -0.0238(2) 0.6567(4) 0.29950(13) 0.104(2) Uani 1 1 d . . .
O2 O 0.0549(3) 0.5553(2) 0.34818(14) 0.0717(11) Uani 1 1 d . . .
O3 O 0.09542(15) 0.71109(18) 0.34050(11) 0.0470(8) Uani 1 1 d . . .
O4 O 0.4904(3) 0.4125(5) 1.16430(17) 0.112(2) Uani 1 1 d . . .
O5 O 0.3947(5) 0.4701(3) 1.19058(19) 0.171(4) Uani 1 1 d . . .
O6 O 0.39028(15) 0.31209(19) 1.16480(11) 0.0454(7) Uani 1 1 d . . .
P1 P 0.03734(7) 0.65153(8) 0.34290(4) 0.0563(4) Uani 1 1 d . A .
P2 P 0.41567(9) 0.39960(10) 1.15774(5) 0.0694(5) Uani 1 1 d . B .

loop_
_atom_site_aniso_label
_atom_site_aniso_U_11
_atom_site_aniso_U_22
_atom_site_aniso_U_33
_atom_site_aniso_U_23
_atom_site_aniso_U_13
_atom_site_aniso_U_12
C101 0.0188(13) 0.0153(14) 0.0333(18) 0.0009(12) 0.0076(12) -0.0037(11)
C102 0.031(5) 0.020(4) 0.014(5) 0.002(4) 0.004(4) -0.011(3)
C103 0.023(4) 0.017(3) 0.036(6) 0.009(5) 0.009(5) -0.002(3)
C104 0.034(4) 0.013(3) 0.040(5) 0.002(3) 0.009(3) 0.002(2)
C105 0.023(4) 0.015(4) 0.034(6) -0.004(4) 0.017(4) -0.003(3)
C106 0.018(6) 0.018(5) 0.018(5) 0.004(3) -0.003(4) 0.003(4)
C107 0.022(5) 0.021(5) 0.026(5) 0.005(3) 0.008(4) -0.006(4)
C108 0.034(5) 0.013(5) 0.031(7) -0.001(4) 0.007(5) 0.000(3)
C109 0.037(5) 0.019(5) 0.031(6) 0.000(4) 0.005(4) 0.014(4)
C110 0.023(5) 0.018(5) 0.033(5) -0.012(4) 0.007(4) 0.001(3)
C111 0.020(5) 0.016(5) 0.031(5) -0.001(4) 0.014(4) -0.007(4)
C112 0.008(4) 0.010(4) 0.033(4) 0.002(3) 0.010(3) 0.001(3)
C113 0.015(4) 0.016(4) 0.048(5) -0.002(3) 0.015(4) 0.000(3)
C114 0.017(5) 0.024(7) 0.034(5) 0.002(5) 0.008(4) 0.007(4)
C115 0.016(3) 0.013(5) 0.030(5) 0.006(5) 0.012(3) 0.005(5)
C116 0.014(3) 0.032(6) 0.045(7) -0.003(5) 0.009(4) 0.007(4)
C117 0.040(6) 0.020(5) 0.026(4) 0.001(4) 0.018(4) -0.012(3)
C118 0.033(5) 0.020(4) 0.034(6) 0.003(4) -0.002(4) 0.007(3)
C119 0.014(3) 0.037(4) 0.036(4) -0.009(3) 0.006(2) -0.004(2)
C120 0.029(5) 0.019(7) 0.025(6) -0.003(5) 0.003(4) 0.003(5)
C121 0.032(6) 0.030(5) 0.030(5) 0.005(4) 0.007(4) -0.002(4)
C122 0.016(5) 0.030(5) 0.019(5) 0.000(3) 0.000(4) 0.010(4)
C123 0.058(3) 0.036(2) 0.039(2) 0.0089(17) -0.0108(19) -0.0218(19)
C124 0.025(5) 0.037(5) 0.030(5) -0.001(4) 0.019(4) -0.001(4)
C125 0.027(4) 0.017(4) 0.018(4) -0.004(3) 0.009(3) 0.004(2)
C126 0.016(3) 0.030(5) 0.015(4) 0.000(4) 0.004(4) -0.006(3)
C127 0.029(4) 0.019(4) 0.026(3) 0.003(3) 0.009(3) 0.000(3)
C128 0.012(4) 0.011(4) 0.033(6) -0.001(4) 0.013(4) 0.007(3)
C129 0.016(3) 0.033(4) 0.038(4) 0.003(3) 0.012(2) 0.001(2)
C130 0.019(5) 0.024(5) 0.037(14) 0.015(6) 0.003(6) -0.006(4)
C131 0.029(8) 0.026(6) 0.029(6) -0.003(4) 0.013(6) 0.002(6)
C132 0.032(4) 0.024(4) 0.033(4) 0.001(3) 0.011(3) 0.001(4)
C133 0.025(5) 0.015(5) 0.029(6) 0.002(4) 0.004(4) -0.005(3)
C134 0.015(3) 0.017(5) 0.051(5) 0.008(4) 0.010(3) 0.007(4)
C135 0.024(4) 0.025(6) 0.040(5) 0.012(5) 0.021(3) 0.004(5)
C136 0.027(4) 0.018(4) 0.045(5) -0.011(3) 0.027(3) 0.001(4)
C137 0.037(6) 0.022(5) 0.023(6) -0.003(4) 0.015(4) 0.007(5)
C138 0.037(4) 0.025(4) 0.027(4) 0.001(3) 0.002(3) -0.007(3)
C139 0.024(5) 0.037(5) 0.033(5) -0.005(4) 0.005(4) 0.007(4)
C140 0.025(6) 0.042(10) 0.041(5) 0.012(5) 0.022(4) 0.019(6)
C141 0.026(4) 0.017(4) 0.047(5) 0.004(4) 0.008(4) 0.010(3)
C142 0.023(4) 0.015(3) 0.056(6) -0.006(4) 0.013(4) 0.003(3)
C143 0.031(6) 0.016(4) 0.046(6) 0.002(4) 0.005(4) 0.012(4)
C144 0.025(5) 0.027(4) 0.034(5) 0.007(4) 0.021(4) 0.001(4)
C145 0.058(7) 0.028(12) 0.026(5) -0.002(5) 0.001(4) -0.009(6)
C146 0.022(3) 0.024(3) 0.028(3) 0.004(2) 0.008(2) -0.002(3)
C147 0.024(5) 0.022(4) 0.037(5) 0.006(3) 0.015(5) 0.007(4)
C148 0.033(6) 0.045(7) 0.025(5) -0.008(4) 0.000(4) 0.016(5)
C149 0.013(5) 0.032(5) 0.029(6) -0.004(4) 0.006(4) -0.007(4)
C150 0.025(5) 0.015(5) 0.025(6) 0.005(5) 0.001(4) -0.007(4)
C151 0.030(5) 0.029(5) 0.046(5) -0.014(4) 0.021(4) -0.003(4)
C152 0.037(6) 0.026(8) 0.043(7) -0.006(4) 0.015(5) -0.002(5)
C153 0.028(5) 0.012(4) 0.047(6) 0.011(4) 0.016(4) 0.015(3)
C154 0.034(5) 0.010(3) 0.035(5) -0.003(3) 0.019(4) 0.000(3)
C155 0.036(6) 0.024(5) 0.023(6) -0.012(4) -0.004(4) -0.001(4)
C156 0.023(4) 0.025(4) 0.030(4) 0.003(3) 0.011(3) -0.009(3)
C157 0.013(3) 0.035(5) 0.022(7) -0.013(5) 0.007(5) -0.011(3)
C158 0.038(10) 0.033(10) 0.029(9) 0.004(6) 0.004(6) -0.018(8)
C159 0.029(6) 0.031(6) 0.033(6) -0.007(4) 0.012(4) -0.026(5)
C160 0.026(6) 0.016(4) 0.019(6) 0.001(4) -0.001(5) -0.007(4)
C202 0.043(6) 0.045(6) 0.034(5) 0.013(4) -0.002(5) -0.016(6)
C203 0.049(6) 0.041(6) 0.051(6) 0.024(4) -0.017(5) -0.016(5)
C204 0.065(13) 0.041(12) 0.069(19) 0.011(11) -0.034(12) 0.003(9)
C205 0.022(6) 0.041(8) 0.047(9) -0.003(6) 0.006(6) 0.006(5)
C206 0.023(3) 0.023(3) 0.023(3) 0.001(2) 0.0046(19) -0.0021(18)
C207 0.036(11) 0.057(12) 0.022(6) 0.003(5) 0.000(7) -0.029(9)
C208 0.051(9) 0.021(7) 0.060(9) 0.016(6) 0.011(7) -0.003(6)
C209 0.048(12) 0.018(5) 0.11(2) -0.007(10) -0.025(12) 0.017(7)
C210 0.007(4) 0.019(6) 0.17(2) -0.021(8) 0.017(6) -0.002(4)
C211 0.020(9) 0.049(12) 0.11(2) -0.021(11) -0.006(10) -0.013(7)
C212 0.038(8) 0.034(8) 0.026(5) 0.002(5) -0.005(5) 0.002(5)
C213 0.023(5) 0.028(7) 0.22(3) -0.049(12) 0.041(11) -0.006(5)
C214 0.032(8) 0.032(10) 0.092(19) -0.003(8) 0.025(8) 0.016(7)
C215 0.040(7) 0.036(11) 0.100(15) 0.012(9) 0.051(8) 0.013(8)
C216 0.049(6) 0.023(5) 0.141(14) -0.032(6) 0.043(7) -0.004(4)
C217 0.041(6) 0.045(7) 0.027(5) 0.000(5) 0.012(4) -0.024(5)
C218 0.034(6) 0.012(5) 0.112(12) 0.017(6) -0.010(7) 0.004(4)
C219 0.063(13) 0.071(11) 0.125(17) -0.072(12) 0.068(13) -0.033(10)
C220 0.042(7) 0.017(4) 0.060(8) -0.010(6) 0.007(6) -0.001(5)
C221 0.035(7) 0.043(7) 0.043(6) 0.020(5) -0.004(6) -0.018(7)
C222 0.024(5) 0.051(8) 0.057(9) -0.002(6) 0.015(5) -0.010(5)
C224 0.020(4) 0.062(7) 0.027(5) 0.000(5) 0.015(4) -0.013(5)
C225 0.017(8) 0.029(9) 0.034(10) -0.012(7) 0.012(7) -0.009(6)
C226 0.025(9) 0.032(8) 0.030(8) -0.003(6) 0.010(7) -0.014(7)
C227 0.020(4) 0.019(4) 0.021(4) 0.001(2) 0.004(2) -0.0024(19)
C228 0.022(5) 0.021(5) 0.024(7) -0.004(4) 0.008(5) 0.002(4)
C229 0.025(8) 0.044(8) 0.041(6) -0.019(6) 0.016(6) -0.003(5)
C230 0.040(8) 0.015(9) 0.13(3) -0.027(16) 0.007(18) -0.006(7)
C231 0.029(5) 0.039(6) 0.076(9) -0.019(7) 0.029(6) -0.018(4)
C232 0.038(9) 0.043(8) 0.048(9) 0.004(6) 0.010(7) -0.027(7)
C233 0.031(6) 0.012(4) 0.035(7) 0.006(5) 0.002(5) -0.006(3)
C234 0.021(4) 0.027(4) 0.046(5) -0.016(4) 0.009(3) 0.008(3)
C235 0.027(5) 0.037(10) 0.046(6) 0.008(9) 0.021(4) -0.001(8)
C236 0.008(3) 0.045(8) 0.062(8) -0.022(6) 0.005(4) 0.005(4)
C237 0.022(4) 0.030(5) 0.044(6) 0.002(4) 0.014(4) -0.010(4)
C238 0.034(8) 0.026(7) 0.041(12) 0.003(7) -0.005(7) -0.010(5)
C239 0.025(5) 0.007(4) 0.024(9) -0.004(6) 0.002(6) 0.000(3)
C240 0.037(9) 0.024(8) 0.048(8) 0.011(6) 0.017(6) 0.004(6)
C241 0.038(7) 0.024(5) 0.046(10) -0.002(8) -0.010(7) 0.000(4)
C242 0.040(7) 0.021(7) 0.030(8) -0.008(5) 0.006(5) 0.008(5)
C243 0.054(7) 0.017(4) 0.033(6) 0.001(4) 0.002(5) 0.002(4)
C244 0.043(5) 0.057(7) 0.067(7) -0.009(6) 0.042(5) -0.020(5)
C245 0.041(7) 0.032(10) 0.036(10) 0.004(7) 0.004(6) -0.013(6)
C246 0.036(8) 0.043(8) 0.050(9) 0.005(6) 0.017(6) -0.018(6)
C247 0.074(14) 0.026(7) 0.048(9) 0.000(6) 0.028(10) -0.014(8)
C248 0.018(4) 0.073(11) 0.030(8) -0.004(6) 0.007(5) -0.016(5)
C249 0.040(9) 0.029(6) 0.039(9) -0.008(6) 0.016(7) -0.013(6)
C250 0.11(2) 0.028(12) 0.043(13) -0.021(9) 0.051(13) -0.038(12)
C251 0.016(4) 0.040(7) 0.043(7) -0.005(6) -0.001(3) 0.002(5)
C252 0.040(13) 0.051(9) 0.021(9) 0.008(6) -0.001(8) -0.018(8)
C253 0.064(10) 0.026(8) 0.025(7) 0.001(5) 0.016(6) -0.013(6)
C254 0.079(8) 0.055(7) 0.023(4) 0.007(4) 0.008(4) -0.027(6)
C255 0.024(8) 0.037(6) 0.040(7) -0.006(5) 0.018(6) -0.015(6)
C256 0.051(7) 0.059(8) 0.058(7) -0.004(6) 0.038(6) -0.013(6)
C257 0.043(8) 0.026(6) 0.037(8) -0.004(5) 0.020(6) -0.001(6)
C258 0.046(8) 0.027(7) 0.029(5) -0.007(4) 0.013(6) -0.012(6)
C259 0.12(2) 0.09(2) 0.059(13) -0.033(11) 0.068(13) -0.084(15)
C260 0.081(11) 0.061(8) 0.025(5) -0.004(5) 0.029(5) -0.039(8)
C301 0.0178(13) 0.0160(14) 0.0243(15) -0.0014(11) 0.0055(11) -0.0047(11)
C302 0.0204(19) 0.0199(17) 0.0225(18) 0.0022(13) 0.0030(14) -0.0034(14)
C303 0.017(4) 0.033(5) 0.028(6) -0.003(5) 0.005(4) -0.012(3)
C304 0.015(3) 0.042(5) 0.039(4) -0.009(4) 0.004(3) -0.003(3)
C305 0.024(4) 0.031(5) 0.031(5) 0.003(4) -0.001(4) -0.001(3)
C306 0.016(4) 0.024(4) 0.031(5) -0.013(3) 0.006(3) 0.011(3)
C307 0.027(6) 0.021(4) 0.022(5) 0.008(3) 0.004(4) -0.012(4)
C308 0.030(8) 0.056(8) 0.044(9) -0.012(8) 0.019(5) -0.019(7)
C309 0.009(3) 0.043(6) 0.043(6) -0.009(4) 0.008(3) 0.004(3)
C310 0.019(4) 0.029(6) 0.034(4) 0.009(5) -0.002(3) 0.002(4)
C311 0.039(8) 0.017(5) 0.019(4) 0.002(3) 0.007(6) -0.009(5)
C312 0.005(4) 0.008(5) 0.035(7) 0.007(4) 0.005(3) -0.001(3)
C313 0.027(4) 0.027(5) 0.043(5) 0.009(4) -0.004(3) 0.010(4)
C314 0.031(6) 0.022(6) 0.045(6) 0.001(5) 0.010(4) 0.008(5)
C315 0.016(6) 0.025(6) 0.047(5) 0.005(4) 0.009(5) 0.001(4)
C316 0.031(5) 0.022(5) 0.062(8) -0.009(4) -0.001(5) 0.014(5)
C317 0.048(6) 0.029(5) 0.017(4) 0.002(4) -0.001(5) -0.026(5)
C318 0.020(4) 0.040(5) 0.039(5) -0.013(4) 0.015(4) -0.003(3)
C319 0.039(4) 0.017(3) 0.049(5) 0.003(3) 0.003(3) 0.009(3)
C320 0.030(6) 0.029(7) 0.032(8) -0.005(6) 0.012(5) 0.000(5)
C321 0.040(6) 0.028(6) 0.035(5) -0.012(4) 0.026(4) -0.005(4)
C322 0.026(6) 0.026(6) 0.014(5) 0.005(4) 0.006(5) 0.008(4)
C323 0.069(3) 0.033(2) 0.044(2) -0.0133(18) 0.035(2) -0.025(2)
C324 0.081(9) 0.020(5) 0.015(5) 0.008(4) -0.021(5) -0.030(6)
C325 0.019(6) 0.017(4) 0.033(8) -0.006(5) 0.008(5) 0.000(4)
C326 0.028(5) 0.014(3) 0.021(5) 0.000(4) 0.008(3) -0.003(3)
C327 0.025(4) 0.039(5) 0.022(4) 0.000(3) 0.006(3) 0.007(4)
C328 0.019(4) 0.021(4) 0.023(6) 0.005(5) 0.005(5) 0.007(3)
C329 0.035(3) 0.021(3) 0.040(4) 0.008(3) -0.009(3) 0.001(3)
C330 0.025(5) 0.022(4) 0.030(6) -0.008(4) 0.009(4) -0.001(3)
C331 0.033(5) 0.035(8) 0.023(5) 0.003(5) 0.009(3) 0.008(5)
C332 0.035(5) 0.052(5) 0.020(3) -0.004(3) 0.010(3) -0.009(5)
C333 0.015(4) 0.024(5) 0.030(5) -0.017(4) 0.004(4) -0.004(4)
C334 0.013(4) 0.020(4) 0.054(6) -0.001(4) -0.006(4) 0.003(3)
C335 0.040(6) 0.027(4) 0.028(4) 0.011(3) 0.001(5) 0.002(5)
C336 0.022(3) 0.029(5) 0.042(6) 0.008(4) -0.016(3) -0.001(4)
C337 0.13(2) 0.040(11) 0.023(10) -0.005(7) 0.003(9) -0.045(10)
C338 0.036(4) 0.049(6) 0.033(4) -0.010(4) 0.020(3) -0.005(5)
C339 0.023(6) 0.062(9) 0.050(8) -0.032(6) -0.008(5) 0.005(5)
C340 0.017(8) 0.034(7) 0.052(9) 0.005(5) 0.000(5) 0.008(6)
C341 0.014(3) 0.046(6) 0.047(6) -0.003(5) 0.002(3) 0.003(4)
C342 0.015(3) 0.037(6) 0.048(7) -0.004(6) 0.004(4) -0.004(3)
C343 0.010(3) 0.034(6) 0.047(6) -0.006(4) 0.014(3) -0.006(3)
C344 0.035(5) 0.034(5) 0.034(5) 0.016(4) 0.009(4) 0.004(4)
C345 0.052(9) 0.029(6) 0.029(4) -0.004(4) -0.006(5) 0.002(5)
C346 0.031(3) 0.032(4) 0.021(3) -0.001(2) 0.012(2) -0.006(3)
C347 0.023(4) 0.035(6) 0.030(5) 0.000(4) 0.011(3) -0.005(4)
C348 0.045(7) 0.15(2) 0.022(5) -0.013(7) -0.009(4) 0.041(10)
C349 0.038(6) 0.025(6) 0.038(7) -0.016(5) 0.001(5) -0.001(4)
C350 0.096(19) 0.022(9) 0.15(2) -0.046(11) 0.076(16) -0.024(10)
C351 0.041(5) 0.033(5) 0.035(5) 0.007(4) -0.016(4) -0.004(4)
C352 0.019(5) 0.032(5) 0.042(7) -0.005(5) -0.002(4) -0.006(4)
C353 0.020(4) 0.044(5) 0.038(5) 0.003(4) 0.011(4) -0.003(4)
C354 0.019(5) 0.030(8) 0.036(7) 0.007(4) 0.008(4) -0.013(5)
C355 0.020(6) 0.036(8) 0.040(6) -0.011(5) -0.003(5) -0.002(4)
C356 0.051(5) 0.020(4) 0.042(5) 0.005(3) 0.023(4) -0.001(4)
C357 0.063(8) 0.017(4) 0.020(7) -0.007(5) 0.012(5) 0.000(4)
C358 0.035(9) 0.028(7) 0.031(8) 0.003(5) -0.017(5) -0.007(6)
C359 0.082(15) 0.029(6) 0.032(8) 0.002(5) 0.016(7) -0.019(7)
C360 0.018(5) 0.028(5) 0.022(5) -0.005(4) -0.001(4) -0.016(4)
C402 0.048(6) 0.029(5) 0.027(5) -0.001(4) 0.024(4) -0.019(5)
C403 0.034(5) 0.044(6) 0.042(5) -0.016(4) 0.024(4) -0.018(5)
C404 0.063(15) 0.070(15) 0.11(2) -0.016(13) 0.073(14) -0.014(12)
C405 0.027(6) 0.038(6) 0.028(8) -0.004(6) 0.009(6) 0.013(4)
C406 0.024(7) 0.027(7) 0.029(8) -0.012(6) 0.011(6) -0.004(5)
C407 0.043(9) 0.032(8) 0.028(6) 0.001(6) 0.011(6) -0.010(7)
C408 0.029(5) 0.053(6) 0.040(6) -0.006(5) 0.028(4) -0.013(5)
C409 0.013(4) 0.041(7) 0.073(11) -0.016(7) 0.017(5) -0.002(4)
C410 0.020(5) 0.023(5) 0.055(7) -0.007(4) -0.002(4) 0.004(4)
C411 0.054(11) 0.035(10) 0.053(11) -0.022(7) 0.011(7) 0.005(7)
C412 0.037(9) 0.038(8) 0.024(6) -0.004(5) 0.001(6) -0.007(6)
C413 0.023(5) 0.035(6) 0.065(8) -0.009(6) -0.015(5) 0.007(4)
C414 0.010(7) 0.062(16) 0.053(14) -0.021(11) 0.004(6) 0.004(8)
C415 0.037(6) 0.041(6) 0.036(5) 0.003(4) -0.007(5) 0.011(6)
C416 0.031(4) 0.047(6) 0.068(7) -0.010(5) -0.008(4) -0.004(4)
C417 0.054(7) 0.029(5) 0.034(5) 0.004(4) 0.022(5) -0.022(5)
C418 0.017(5) 0.046(7) 0.078(9) -0.019(7) 0.029(5) -0.017(5)
C419 0.057(7) 0.042(8) 0.042(7) -0.014(7) -0.024(5) 0.005(7)
C420 0.020(6) 0.020(9) 0.058(14) 0.000(7) 0.013(8) -0.012(6)
C421 0.066(10) 0.024(7) 0.046(6) -0.013(6) 0.041(6) -0.022(7)
C422 0.039(6) 0.012(4) 0.027(6) -0.003(3) 0.009(4) 0.004(4)
C424 0.084(11) 0.023(5) 0.038(6) 0.008(4) 0.032(8) 0.005(6)
C425 0.016(3) 0.016(3) 0.014(3) 0.0003(19) 0.0011(19) -0.0007(19)
C426 0.038(15) 0.030(12) 0.047(12) 0.011(8) -0.015(9) -0.010(11)
C427 0.0204(19) 0.0199(17) 0.0224(18) 0.0021(13) 0.0029(14) -0.0033(14)
C428 0.016(4) 0.024(5) 0.046(8) -0.006(6) -0.002(5) -0.004(3)
C429 0.038(7) 0.030(9) 0.047(7) 0.021(8) 0.007(5) 0.006(6)
C430 0.018(6) 0.036(6) 0.073(15) -0.013(12) 0.004(9) -0.009(4)
C431 0.039(5) 0.012(3) 0.042(6) 0.002(4) 0.013(4) -0.005(3)
C432 0.051(9) 0.047(11) 0.029(8) -0.010(6) 0.020(6) -0.043(8)
C433 0.008(4) 0.028(6) 0.037(8) -0.004(6) 0.010(6) -0.005(4)
C434 0.021(3) 0.021(4) 0.058(6) -0.006(3) -0.002(3) 0.012(3)
C435 0.023(8) 0.034(9) 0.061(7) 0.017(6) 0.012(7) -0.001(6)
C436 0.038(6) 0.009(5) 0.076(9) -0.001(5) 0.006(6) -0.002(4)
C437 0.038(6) 0.015(4) 0.068(9) 0.013(5) 0.021(6) -0.001(4)
C438 0.028(9) 0.044(7) 0.051(11) 0.012(7) -0.002(7) -0.018(6)
C439 0.009(5) 0.013(5) 0.021(7) -0.002(5) -0.005(5) -0.007(4)
C440 0.019(5) 0.028(9) 0.057(9) 0.007(6) 0.016(5) -0.005(6)
C441 0.024(5) 0.037(5) 0.050(8) -0.005(6) 0.019(6) 0.005(4)
C442 0.034(7) 0.036(8) 0.028(8) -0.001(6) 0.018(6) 0.005(5)
C443 0.032(7) 0.043(8) 0.067(11) -0.028(8) 0.037(7) -0.017(6)
C444 0.049(7) 0.035(6) 0.034(5) 0.018(5) -0.006(4) -0.010(5)
C445 0.025(7) 0.032(10) 0.027(6) -0.018(5) 0.009(5) -0.020(6)
C446 0.049(9) 0.040(7) 0.043(7) 0.003(5) 0.022(6) -0.014(6)
C447 0.043(7) 0.041(9) 0.025(5) 0.005(6) 0.019(5) -0.004(6)
C448 0.060(10) 0.024(5) 0.026(9) -0.004(6) 0.004(7) 0.006(5)
C449 0.025(8) 0.030(8) 0.043(6) -0.001(6) -0.003(6) -0.011(6)
C450 0.046(7) 0.015(5) 0.028(4) -0.004(4) -0.002(5) -0.017(4)
C451 0.044(7) 0.024(5) 0.059(8) -0.007(5) 0.018(6) 0.010(5)
C452 0.041(7) 0.029(5) 0.041(7) -0.009(5) 0.010(5) 0.012(5)
C453 0.048(10) 0.031(7) 0.075(13) 0.005(8) 0.047(9) 0.008(7)
C454 0.051(6) 0.041(5) 0.045(6) -0.021(5) 0.032(5) -0.014(6)
C455 0.046(8) 0.027(7) 0.030(7) -0.002(5) 0.010(6) -0.007(6)
C456 0.16(3) 0.12(2) 0.057(14) 0.054(15) 0.052(16) 0.046(19)
C457 0.036(7) 0.046(6) 0.024(5) 0.001(4) 0.002(5) -0.028(6)
C458 0.014(5) 0.035(6) 0.026(5) -0.015(4) 0.011(5) -0.011(5)
C459 0.014(5) 0.046(12) 0.017(8) 0.006(6) 0.003(4) 0.001(5)
C460 0.068(8) 0.042(6) 0.034(5) -0.019(5) 0.026(5) -0.023(7)
C1 0.076(3) 0.043(3) 0.043(3) 0.0181(19) -0.021(2) -0.033(2)
C2 0.040(2) 0.075(3) 0.031(2) 0.003(2) 0.0046(16) -0.007(2)
C3 0.055(3) 0.153(8) 0.099(5) 0.047(5) -0.001(3) 0.005(4)
C4 0.069(3) 0.074(4) 0.052(3) 0.018(3) -0.005(2) -0.014(3)
C5 0.128(6) 0.065(4) 0.082(5) -0.006(3) -0.027(4) 0.045(4)
C6 0.094(4) 0.043(3) 0.060(3) -0.025(2) 0.051(3) -0.037(3)
C7 0.113(4) 0.052(3) 0.034(2) -0.006(2) 0.028(3) -0.025(3)
C8 0.078(4) 0.059(3) 0.066(4) 0.022(3) 0.000(3) 0.005(3)
C9 0.146(8) 0.083(5) 0.260(13) -0.102(7) 0.156(9) -0.072(5)
C10 0.43(3) 0.256(16) 0.101(8) -0.054(9) -0.098(12) 0.276(18)
C11 0.042(2) 0.033(2) 0.043(2) -0.0035(16) 0.0078(16) 0.0027(16)
C12 0.051(2) 0.034(2) 0.037(2) -0.0018(16) 0.0075(17) 0.0039(17)
C13 0.049(2) 0.046(2) 0.044(2) -0.0025(19) 0.0058(18) -0.0075(19)
C14 0.047(2) 0.041(2) 0.044(2) 0.0049(18) 0.0070(18) -0.0020(18)
Cl1 0.113(2) 0.0823(18) 0.0420(15) -0.0031(10) 0.0358(13) 0.0100(13)
Cl2 0.0292(10) 0.0385(11) 0.101(2) -0.0018(10) 0.0110(9) -0.0022(8)
Cl3 0.0490(10) 0.0364(9) 0.0504(11) -0.0125(7) -0.0003(7) -0.0022(7)
Cl4 0.271(7) 0.0322(15) 0.097(3) -0.0278(15) 0.127(4) -0.049(3)
Cl5 0.091(2) 0.086(2) 0.0288(14) -0.0032(12) 0.0131(14) 0.0027(18)
Cl6 0.050(2) 0.074(2) 0.078(2) 0.0295(15) 0.0276(17) 0.0306(14)
Cl7 0.0445(14) 0.0378(13) 0.0338(11) -0.0018(7) 0.0131(8) -0.0130(8)
Cl8 0.156(5) 0.124(4) 0.092(3) -0.009(3) -0.018(3) 0.088(4)
Cl9 0.0617(17) 0.0689(18) 0.0319(13) 0.0031(10) 0.0184(9) -0.0075(10)
Cl10 0.082(2) 0.195(5) 0.057(2) -0.052(3) 0.0269(13) -0.051(2)
Cl11 0.0435(12) 0.152(4) 0.0455(14) 0.0427(15) 0.0191(10) 0.0279(15)
Cl12 0.121(3) 0.0246(14) 0.301(7) 0.024(3) -0.033(4) -0.0102(15)
Cl70 0.181(9) 0.101(6) 0.210(10) -0.101(6) 0.153(9) -0.089(6)
Cl71 0.160(8) 0.068(4) 0.263(12) 0.109(6) 0.146(8) 0.083(5)
Cl72 0.323(17) 0.292(19) 0.027(3) 0.010(6) 0.032(5) -0.140(13)
Cl61 0.30(4) 0.40(6) 0.069(16) -0.03(2) 0.07(2) 0.07(4)
Cl62 0.18(2) 0.126(17) 0.108(13) 0.036(11) 0.086(14) 0.079(14)
Cl63 0.22(2) 0.145(17) 0.115(12) -0.063(13) 0.065(15) -0.131(16)
Cl64 0.069(4) 0.040(3) 0.232(12) -0.021(5) 0.037(4) -0.001(2)
Cl65 0.191(11) 0.198(11) 0.043(4) -0.042(5) -0.013(5) 0.069(8)
Cl66 0.041(3) 0.216(12) 0.041(3) 0.036(5) 0.008(2) 0.033(5)
Cl67 0.203(16) 0.162(14) 0.106(10) -0.042(9) 0.093(11) -0.088(12)
Cl68 0.037(4) 0.088(6) 0.053(5) -0.023(4) -0.002(3) 0.023(4)
Cl69 0.24(2) 0.21(2) 0.071(10) 0.007(9) 0.071(11) -0.066(16)
O1 0.086(3) 0.171(5) 0.043(2) 0.039(3) -0.0182(19) -0.076(3)
O2 0.109(3) 0.044(2) 0.068(3) -0.0037(17) 0.033(2) -0.012(2)
O3 0.0423(15) 0.0299(14) 0.060(2) 0.0049(13) -0.0114(13) -0.0034(12)
O4 0.078(3) 0.186(6) 0.065(3) 0.029(3) -0.003(2) -0.062(4)
O5 0.415(12) 0.054(3) 0.089(4) -0.032(2) 0.163(6) -0.079(5)
O6 0.0435(16) 0.0407(16) 0.0551(19) -0.0094(13) 0.0170(13) -0.0086(13)
P1 0.0748(8) 0.0443(7) 0.0390(6) 0.0139(5) -0.0152(6) -0.0299(6)
P2 0.1092(12) 0.0682(9) 0.0428(7) -0.0273(6) 0.0441(7) -0.0588(9)

loop_
_atom_type_symbol
_atom_type_description
_atom_type_scat_dispersion_real
_atom_type_scat_dispersion_imag
_atom_type_scat_source
C C 0.0033 0.0016 'International Tables Vol C Tables 4.2.6.8 and 6.1.1.4'
H H 0.0000 0.0000 'International Tables Vol C Tables 4.2.6.8 and 6.1.1.4'
O O 0.0106 0.0060 'International Tables Vol C Tables 4.2.6.8 and 6.1.1.4'
P P 0.1023 0.0942 'International Tables Vol C Tables 4.2.6.8 and 6.1.1.4'
Cl Cl 0.1484 0.1585 'International Tables Vol C Tables 4.2.6.8 and 6.1.1.4'

loop_
_geom_angle_atom_site_label_1
_geom_angle_atom_site_label_2
_geom_angle_atom_site_label_3
_geom_angle
_geom_angle_site_symmetry_1
_geom_angle_site_symmetry_3
C106 C101 C112 108.2(12) . .
C106 C101 C101 112.5(12) . 3_566
C112 C101 C101 112.5(8) . 3_566
C106 C101 C102 109.3(11) . .
C112 C101 C102 101.8(10) . .
C101 C101 C102 112.0(7) 3_566 .
C103 C102 C107 125.9(15) . .
C103 C102 C101 120.7(12) . .
C107 C102 C101 106.1(12) . .
C102 C103 C108 118.1(13) . .
C102 C103 C104 123.5(12) . .
C108 C103 C104 107.1(11) . .
C105 C104 C103 120.7(8) . .
C105 C104 C109 118.5(8) . .
C103 C104 C109 108.8(10) . .
C104 C105 C110 119.2(9) . .
C104 C105 C106 119.3(13) . .
C110 C105 C106 110.9(14) . .
C111 C106 C105 105(2) . .
C111 C106 C101 124(2) . .
C105 C106 C101 123.1(17) . .
C102 C107 C117 115.7(12) . .
C102 C107 C126 113.4(13) . .
C117 C107 C126 119.6(11) . .
C121 C108 C103 119.4(9) . .
C121 C108 C118 120.1(10) . .
C103 C108 C118 109.5(11) . .
C114 C109 C118 119.6(11) . .
C114 C109 C104 120.1(11) . .
C118 C109 C104 106.5(11) . .
C113 C110 C105 122.4(10) . .
C113 C110 C122 120.1(12) . .
C105 C110 C122 105.7(13) . .
C123 C111 C106 125.9(16) . .
C123 C111 C122 118.6(14) . .
C106 C111 C122 111.7(19) . .
C125 C112 C126 116.8(14) . .
C125 C112 C101 126.6(14) . .
C126 C112 C101 107.7(10) . .
C110 C113 C115 119.3(9) . .
C110 C113 C114 118.4(10) . .
C115 C113 C114 109.3(9) . .
C109 C114 C113 121.4(11) . .
C109 C114 C116 119.9(11) . .
C113 C114 C116 107.7(11) . .
C144 C115 C113 122.8(11) . .
C144 C115 C119 116.8(9) . .
C113 C115 C119 108.3(9) . .
C130 C116 C119 116.3(14) . .
C130 C116 C114 123.1(15) . .
C119 C116 C114 108.1(11) . .
C121 C117 C107 121.1(10) . .
C121 C117 C124 110.5(9) . .
C107 C117 C124 117.8(10) . .
C120 C118 C108 127.6(13) . .
C120 C118 C109 114.2(14) . .
C108 C118 C109 108.1(11) . .
C157 C119 C116 120.3(9) . .
C157 C119 C115 121.2(8) . .
C116 C119 C115 106.6(8) . .
C118 C120 C130 134(2) . .
C118 C120 C138 115.9(17) . .
C130 C120 C138 96.3(14) . .
C108 C121 C117 119.6(9) . .
C108 C121 C132 119.7(10) . .
C117 C121 C132 107.7(9) . .
C131 C122 C111 124.6(18) . .
C131 C122 C110 117.7(17) . .
C111 C122 C110 106.3(18) . .
C111 C123 C1 115.7(9) . .
C111 C123 C127 113.8(8) . .
C1 C123 C127 110.2(4) . .
C111 C123 C125 108.1(8) . .
C1 C123 C125 113.3(4) . .
C127 C123 C125 93.8(5) . .
C135 C124 C117 123.4(10) . .
C135 C124 C137 116.1(10) . .
C117 C124 C137 106.8(9) . .
C112 C125 C128 122.4(12) . .
C112 C125 C123 118.8(10) . .
C128 C125 C123 114.0(8) . .
C129 C126 C107 120.8(9) . .
C129 C126 C112 120.6(9) . .
C107 C126 C112 108.0(10) . .
C146 C127 C133 120.6(10) . .
C146 C127 C123 119.3(7) . .
C133 C127 C123 114.1(9) . .
C134 C128 C125 121.8(12) . .
C134 C128 C133 121.8(14) . .
C125 C128 C133 106.7(13) . .
C126 C129 C134 118.5(9) . .
C126 C129 C135 120.5(8) . .
C134 C129 C135 108.5(8) . .
C116 C130 C149 125.3(18) . .
C116 C130 C120 108(2) . .
C149 C130 C120 116.5(18) . .
C122 C131 C144 121.4(18) . .
C122 C131 C146 116.2(16) . .
C144 C131 C146 110.0(13) . .
C138 C132 C121 120.4(9) . .
C138 C132 C137 117.6(11) . .
C121 C132 C137 109.6(11) . .
C143 C133 C127 118.1(14) . .
C143 C133 C128 116.5(16) . .
C127 C133 C128 108.8(14) . .
C128 C134 C129 119.6(12) . .
C128 C134 C140 122.1(10) . .
C129 C134 C140 106.3(9) . .
C124 C135 C136 122.2(9) . .
C124 C135 C129 117.7(10) . .
C136 C135 C129 107.9(9) . .
C151 C136 C135 120.8(8) . .
C151 C136 C140 121.0(10) . .
C135 C136 C140 107.6(10) . .
C148 C137 C132 120.9(14) . .
C148 C137 C124 123.9(11) . .
C132 C137 C124 105.4(12) . .
C132 C138 C139 122.3(9) . .
C132 C138 C120 116.4(10) . .
C139 C138 C120 108.2(11) . .
C145 C139 C149 123.5(18) . .
C145 C139 C138 114.5(16) . .
C149 C139 C138 110.3(11) . .
C141 C140 C136 120.3(14) . .
C141 C140 C134 117.0(13) . .
C136 C140 C134 109.6(10) . .
C140 C141 C143 121.7(11) . .
C140 C141 C142 117.9(14) . .
C143 C141 C142 109.0(10) . .
C152 C142 C141 121.3(13) . .
C152 C142 C154 119.4(11) . .
C141 C142 C154 105.8(10) . .
C133 C143 C141 120.7(12) . .
C133 C143 C153 120.4(12) . .
C141 C143 C153 108.5(11) . .
C115 C144 C131 118.6(12) . .
C115 C144 C156 123.8(11) . .
C131 C144 C156 105.7(10) . .
C148 C145 C139 122(2) . .
C148 C145 C155 112.5(16) . .
C139 C145 C155 116(2) . .
C127 C146 C147 121.3(8) . .
C127 C146 C131 121.9(10) . .
C147 C146 C131 105.8(10) . .
C153 C147 C156 120.0(9) . .
C153 C147 C146 119.0(10) . .
C156 C147 C146 108.7(9) . .
C137 C148 C145 122.1(16) . .
C137 C148 C151 117.8(12) . .
C145 C148 C151 105.2(15) . .
C130 C149 C139 108.6(15) . .
C130 C149 C150 120.3(17) . .
C139 C149 C150 116.5(15) . .
C158 C150 C149 119(2) . .
C158 C150 C157 117(2) . .
C149 C150 C157 112.9(17) . .
C136 C151 C152 121.1(12) . .
C136 C151 C148 119.1(10) . .
C152 C151 C148 107.1(13) . .
C142 C152 C155 124.0(16) . .
C142 C152 C151 118.2(17) . .
C155 C152 C151 107.9(15) . .
C147 C153 C154 119.7(9) . .
C147 C153 C143 120.5(11) . .
C154 C153 C143 107.8(10) . .
C160 C154 C153 118.5(13) . .
C160 C154 C142 121.0(14) . .
C153 C154 C142 108.9(10) . .
C158 C155 C152 119.9(18) . .
C158 C155 C145 117(2) . .
C152 C155 C145 107.1(17) . .
C159 C156 C147 122.0(9) . .
C159 C156 C144 117.9(10) . .
C147 C156 C144 109.7(8) . .
C119 C157 C159 120.6(10) . .
C119 C157 C150 124.6(13) . .
C159 C157 C150 103.2(13) . .
C150 C158 C155 128(3) . .
C150 C158 C160 108(2) . .
C155 C158 C160 113(2) . .
C156 C159 C157 119.6(12) . .
C156 C159 C160 112.3(12) . .
C157 C159 C160 113.7(14) . .
C154 C160 C159 127.5(17) . .
C154 C160 C158 122(2) . .
C159 C160 C158 98.1(18) . .
C203 C202 C207 120.9(15) . .
C202 C203 C208 118.4(13) . .
C202 C203 C204 122.1(17) . .
C208 C203 C204 105.2(19) . .
C209 C204 C205 129(3) . .
C209 C204 C203 112(3) . .
C205 C204 C203 113(2) . .
C204 C205 C206 129(2) . .
C204 C205 C210 113(2) . .
C206 C205 C210 105.2(18) . .
C211 C206 C205 111.6(18) . .
C202 C207 C217 120(2) . .
C202 C207 C226 111(2) . .
C217 C207 C226 117.6(18) . .
C221 C208 C218 122.7(12) . .
C221 C208 C203 122.4(16) . .
C218 C208 C203 105.0(14) . .
C204 C209 C214 116(2) . .
C204 C209 C218 107(2) . .
C214 C209 C218 122(2) . .
C213 C210 C222 120.7(19) . .
C213 C210 C205 120.4(17) . .
C222 C210 C205 105.8(16) . .
C206 C211 C222 108(2) . .
C225 C212 C226 114(2) . .
C215 C213 C210 120.2(16) . .
C215 C213 C214 111.8(19) . .
C210 C213 C214 115(2) . .
C209 C214 C213 125(2) . .
C209 C214 C216 120.5(17) . .
C213 C214 C216 102(2) . .
C213 C215 C244 122.1(17) . .
C213 C215 C219 112.0(16) . .
C244 C215 C219 114.1(17) . .
C230 C216 C219 117.7(18) . .
C230 C216 C214 118.9(18) . .
C219 C216 C214 111.9(13) . .
C221 C217 C207 117.3(16) . .
C221 C217 C224 111.8(10) . .
C207 C217 C224 117.8(15) . .
C220 C218 C209 117.3(18) . .
C220 C218 C208 120.2(11) . .
C209 C218 C208 110.3(14) . .
C257 C219 C216 119.4(16) . .
C257 C219 C215 124.4(17) . .
C216 C219 C215 102.5(19) . .
C218 C220 C230 123.7(17) . .
C218 C220 C238 119.8(16) . .
C230 C220 C238 102.1(17) . .
C208 C221 C217 120.8(13) . .
C208 C221 C232 118.9(14) . .
C217 C221 C232 106.4(15) . .
C231 C222 C210 119.8(15) . .
C231 C222 C211 119.1(17) . .
C210 C222 C211 109.4(18) . .
C235 C224 C217 122.9(12) . .
C235 C224 C237 121.1(14) . .
C217 C224 C237 104.1(12) . .
C228 C225 C212 122(3) . .
C229 C226 C212 125(2) . .
C229 C226 C207 120(2) . .
C212 C226 C207 105.2(19) . .
C246 C227 C233 111.8(15) . .
C234 C228 C225 120.9(17) . .
C234 C228 C233 119.4(11) . .
C225 C228 C233 107.9(17) . .
C226 C229 C234 117.3(15) . .
C226 C229 C235 125.4(16) . .
C234 C229 C235 107.2(13) . .
C249 C230 C216 123(2) . .
C249 C230 C220 107(2) . .
C216 C230 C220 118(2) . .
C222 C231 C246 123.6(14) . .
C222 C231 C244 121.4(14) . .
C246 C231 C244 102.6(16) . .
C238 C232 C237 110.5(18) . .
C238 C232 C221 130.2(19) . .
C237 C232 C221 110.1(17) . .
C243 C233 C228 122.5(14) . .
C243 C233 C227 122.6(14) . .
C228 C233 C227 105.1(13) . .
C228 C234 C229 120.8(10) . .
C228 C234 C240 118.5(10) . .
C229 C234 C240 108.3(10) . .
C236 C235 C224 118.4(16) . .
C236 C235 C229 112.0(14) . .
C224 C235 C229 116.7(15) . .
C235 C236 C251 123.7(14) . .
C235 C236 C240 107.2(13) . .
C251 C236 C240 116.3(13) . .
C248 C237 C232 119.8(14) . .
C248 C237 C224 119.5(14) . .
C232 C237 C224 107.4(14) . .
C239 C238 C232 133(3) . .
C239 C238 C220 105(3) . .
C232 C238 C220 108.1(18) . .
C238 C239 C249 117(3) . .
C238 C239 C245 118(3) . .
C249 C239 C245 113(3) . .
C241 C240 C234 120.0(15) . .
C241 C240 C236 124.0(14) . .
C234 C240 C236 105.2(12) . .
C240 C241 C243 122.7(15) . .
C240 C241 C242 119.9(15) . .
C243 C241 C242 103.3(16) . .
C252 C242 C254 143(3) . .
C252 C242 C241 103(2) . .
C254 C242 C241 99.9(19) . .
C233 C243 C253 120.6(13) . .
C233 C243 C241 116.8(13) . .
C253 C243 C241 110.0(13) . .
C256 C244 C215 123.1(14) . .
C256 C244 C231 108.5(14) . .
C215 C244 C231 115.8(17) . .
C248 C245 C255 116(3) . .
C248 C245 C239 111(2) . .
C255 C245 C239 120(3) . .
C247 C246 C227 123.3(18) . .
C247 C246 C231 113.1(19) . .
C227 C246 C231 111.6(16) . .
C253 C247 C246 121.2(15) . .
C253 C247 C256 122.7(16) . .
C246 C247 C256 104.0(18) . .
C245 C248 C237 127(2) . .
C245 C248 C251 104.9(17) . .
C237 C248 C251 116.6(15) . .
C230 C249 C250 122(2) . .
C230 C249 C239 109(2) . .
C250 C249 C239 120(2) . .
C258 C250 C249 125(2) . .
C258 C250 C257 109(2) . .
C249 C250 C257 114(2) . .
C236 C251 C248 120.6(13) . .
C236 C251 C252 118.8(19) . .
C248 C251 C252 110.2(19) . .
C242 C252 C251 137(3) . .
C242 C252 C255 106(2) . .
C251 C252 C255 102(2) . .
C247 C253 C243 120.4(13) . .
C247 C253 C254 117.7(16) . .
C243 C253 C254 109.6(14) . .
C242 C254 C260 112.9(15) . .
C242 C254 C253 117.1(15) . .
C260 C254 C253 119.6(15) . .
C258 C255 C245 123(2) . .
C258 C255 C252 119.6(17) . .
C245 C255 C252 107(2) . .
C259 C256 C244 124.8(19) . .
C259 C256 C247 113.7(19) . .
C244 C256 C247 111.8(15) . .
C219 C257 C250 124.3(17) . .
C219 C257 C259 118.6(17) . .
C250 C257 C259 105.7(17) . .
C255 C258 C250 119(2) . .
C255 C258 C260 118.8(15) . .
C250 C258 C260 108.4(19) . .
C256 C259 C260 125(2) . .
C256 C259 C257 115(2) . .
C260 C259 C257 104.6(15) . .
C254 C260 C259 120.5(17) . .
C254 C260 C258 117.7(15) . .
C259 C260 C258 111.9(16) . .
C306 C301 C302 108.1(7) . .
C306 C301 C312 105.0(7) . .
C302 C301 C312 108.0(9) . .
C306 C301 C301 112.5(5) . 3_667
C302 C301 C301 110.7(6) . 3_667
C312 C301 C301 112.3(7) . 3_667
C303 C302 C301 131.9(11) . .
C303 C302 C307 113.9(12) . .
C301 C302 C307 106.0(10) . .
C302 C303 C308 127.9(14) . .
C302 C303 C304 117.2(13) . .
C308 C303 C304 105.8(15) . .
C305 C304 C309 118.9(9) . .
C305 C304 C303 120.0(10) . .
C309 C304 C303 108.6(11) . .
C310 C305 C304 117.2(10) . .
C310 C305 C306 111.1(11) . .
C304 C305 C306 119.7(9) . .
C311 C306 C305 105.6(13) . .
C311 C306 C301 127.4(11) . .
C305 C306 C301 120.5(9) . .
C317 C307 C326 122.1(11) . .
C317 C307 C302 120.2(13) . .
C326 C307 C302 107.8(11) . .
C321 C308 C318 118.5(12) . .
C321 C308 C303 118.2(14) . .
C318 C308 C303 111.8(13) . .
C314 C309 C304 121.0(10) . .
C314 C309 C318 120.5(10) . .
C304 C309 C318 105.6(10) . .
C313 C310 C305 124.2(12) . .
C313 C310 C322 119.2(16) . .
C305 C310 C322 104.1(17) . .
C306 C311 C323 126.0(16) . .
C306 C311 C322 111.2(19) . .
C323 C311 C322 119.4(18) . .
C325 C312 C326 115.9(12) . .
C325 C312 C301 128.4(14) . .
C326 C312 C301 106.6(11) . .
C310 C313 C315 121.2(9) . .
C310 C313 C314 119.0(11) . .
C315 C313 C314 105.9(11) . .
C309 C314 C316 121.2(12) . .
C309 C314 C313 119.7(12) . .
C316 C314 C313 108.8(12) . .
C344 C315 C313 120.4(11) . .
C344 C315 C319 117.9(11) . .
C313 C315 C319 110.1(11) . .
C330 C316 C319 119.5(11) . .
C330 C316 C314 119.4(11) . .
C319 C316 C314 108.6(12) . .
C307 C317 C324 121.1(13) . .
C307 C317 C321 120.4(11) . .
C324 C317 C321 106.4(11) . .
C320 C318 C308 116.9(14) . .
C320 C318 C309 122.7(13) . .
C308 C318 C309 108.1(10) . .
C357 C319 C316 120.6(10) . .
C357 C319 C315 121.3(9) . .
C316 C319 C315 106.6(9) . .
C318 C320 C338 128.1(19) . .
C318 C320 C330 114.2(15) . .
C338 C320 C330 107.1(17) . .
C308 C321 C317 119.2(11) . .
C308 C321 C332 121.7(13) . .
C317 C321 C332 106.4(11) . .
C331 C322 C311 122(2) . .
C331 C322 C310 121(2) . .
C311 C322 C310 108(2) . .
C311 C323 C6 117.3(11) . .
C311 C323 C327 113.9(10) . .
C6 C323 C327 111.4(4) . .
C311 C323 C325 107.6(13) . .
C6 C323 C325 112.1(8) . .
C327 C323 C325 91.5(8) . .
C317 C324 C337 111.1(19) . .
C317 C324 C335 118.6(11) . .
C337 C324 C335 118.0(15) . .
C312 C325 C328 121.2(16) . .
C312 C325 C323 117.5(14) . .
C328 C325 C323 116.2(15) . .
C329 C326 C312 122.2(9) . .
C329 C326 C307 118.2(9) . .
C312 C326 C307 108.7(10) . .
C346 C327 C333 120.2(10) . .
C346 C327 C323 117.6(7) . .
C333 C327 C323 116.4(9) . .
C334 C328 C325 124.7(15) . .
C334 C328 C333 116.4(14) . .
C325 C328 C333 108.0(14) . .
C326 C329 C334 118.4(9) . .
C326 C329 C335 119.9(9) . .
C334 C329 C335 109.8(9) . .
C316 C330 C349 119.0(12) . .
C316 C330 C320 121.7(13) . .
C349 C330 C320 106.2(12) . .
C322 C331 C346 119(2) . .
C322 C331 C344 119(2) . .
C346 C331 C344 108.9(16) . .
C338 C332 C337 121.8(14) . .
C338 C332 C321 118.2(11) . .
C337 C332 C321 109.5(13) . .
C343 C333 C327 117.7(13) . .
C343 C333 C328 122.2(14) . .
C327 C333 C328 106.0(12) . .
C328 C334 C329 117.4(12) . .
C328 C334 C340 122.3(12) . .
C329 C334 C340 107.8(12) . .
C329 C335 C336 105.8(11) . .
C329 C335 C324 120.1(11) . .
C336 C335 C324 120.8(9) . .
C351 C336 C340 119.4(11) . .
C351 C336 C335 119.6(10) . .
C340 C336 C335 108.8(12) . .
C332 C337 C324 106.6(19) . .
C332 C337 C348 119.5(18) . .
C324 C337 C348 119(2) . .
C332 C338 C320 116.5(13) . .
C332 C338 C339 124.4(11) . .
C320 C338 C339 106.2(14) . .
C345 C339 C349 121.3(15) . .
C345 C339 C338 114.1(14) . .
C349 C339 C338 114.9(12) . .
C341 C340 C336 122.1(19) . .
C341 C340 C334 119.6(18) . .
C336 C340 C334 107.7(11) . .
C340 C341 C343 120.5(15) . .
C340 C341 C342 118.1(16) . .
C343 C341 C342 108.0(10) . .
C352 C342 C354 121.1(15) . .
C352 C342 C341 118.8(15) . .
C354 C342 C341 108.2(14) . .
C333 C343 C353 121.0(11) . .
C333 C343 C341 118.7(12) . .
C353 C343 C341 109.3(9) . .
C315 C344 C356 122.3(13) . .
C315 C344 C331 119.2(13) . .
C356 C344 C331 106.6(13) . .
C339 C345 C348 123.9(15) . .
C339 C345 C355 118.8(13) . .
C348 C345 C355 103.1(14) . .
C327 C346 C331 120.9(11) . .
C327 C346 C347 122.4(8) . .
C331 C346 C347 104.1(11) . .
C353 C347 C356 122.8(10) . .
C353 C347 C346 115.3(11) . .
C356 C347 C346 110.5(9) . .
C337 C348 C351 122(2) . .
C337 C348 C345 115.8(15) . .
C351 C348 C345 110.4(18) . .
C350 C349 C339 116.7(19) . .
C350 C349 C330 122.9(17) . .
C339 C349 C330 105.5(12) . .
C358 C350 C349 132(3) . .
C358 C350 C357 105(2) . .
C349 C350 C357 116(2) . .
C336 C351 C352 120.1(10) . .
C336 C351 C348 120.2(13) . .
C352 C351 C348 107.7(14) . .
C342 C352 C351 121.5(14) . .
C342 C352 C355 116.8(16) . .
C351 C352 C355 109.6(13) . .
C347 C353 C343 123.2(10) . .
C347 C353 C354 116.6(10) . .
C343 C353 C354 107.7(10) . .
C360 C354 C342 114.9(17) . .
C360 C354 C353 125.8(13) . .
C342 C354 C353 106.8(14) . .
C352 C355 C358 120.5(19) . .
C352 C355 C345 109.1(16) . .
C358 C355 C345 117.1(15) . .
C359 C356 C347 120.3(12) . .
C359 C356 C344 117.5(12) . .
C347 C356 C344 110.0(10) . .
C319 C357 C359 121.0(14) . .
C319 C357 C350 120.6(16) . .
C359 C357 C350 103.6(18) . .
C350 C358 C360 126(2) . .
C350 C358 C355 114(3) . .
C360 C358 C355 110(2) . .
C356 C359 C357 120.0(18) . .
C356 C359 C360 116.1(14) . .
C357 C359 C360 113.2(15) . .
C354 C360 C358 136(2) . .
C354 C360 C359 118.2(15) . .
C358 C360 C359 91.6(14) . .
C403 C402 C407 118.9(13) . .
C402 C403 C408 118.7(11) . .
C402 C403 C404 121.4(14) . .
C408 C403 C404 109.1(16) . .
C405 C404 C409 125(3) . .
C405 C404 C403 116(2) . .
C409 C404 C403 110(2) . .
C404 C405 C406 128(2) . .
C404 C405 C410 117(2) . .
C406 C405 C410 103.4(18) . .
C411 C406 C405 111.5(18) . .
C417 C407 C402 122(2) . .
C417 C407 C426 117(2) . .
C402 C407 C426 109(2) . .
C421 C408 C403 123.6(13) . .
C421 C408 C418 118.6(11) . .
C403 C408 C418 105.2(11) . .
C414 C409 C404 120(2) . .
C414 C409 C418 120.5(17) . .
C404 C409 C418 106(2) . .
C413 C410 C422 122.1(11) . .
C413 C410 C405 117.7(13) . .
C422 C410 C405 107.1(13) . .
C406 C411 C422 108(2) . .
C425 C412 C426 115(2) . .
C410 C413 C415 117.6(12) . .
C410 C413 C414 120.3(15) . .
C415 C413 C414 110.2(14) . .
C409 C414 C413 120.4(19) . .
C409 C414 C416 122(2) . .
C413 C414 C416 105.6(16) . .
C413 C415 C444 122.7(14) . .
C413 C415 C419 107.8(14) . .
C444 C415 C419 117.0(13) . .
C430 C416 C419 119.6(13) . .
C430 C416 C414 117.5(16) . .
C419 C416 C414 111.2(13) . .
C407 C417 C421 118.6(15) . .
C407 C417 C424 121.4(14) . .
C421 C417 C424 107.9(11) . .
C420 C418 C409 117.1(14) . .
C420 C418 C408 121.1(13) . .
C409 C418 C408 109.9(11) . .
C457 C419 C416 118.2(15) . .
C457 C419 C415 122.7(13) . .
C416 C419 C415 105.2(13) . .
C418 C420 C430 122.5(15) . .
C418 C420 C438 112.4(16) . .
C430 C420 C438 112.5(17) . .
C408 C421 C417 117.8(12) . .
C408 C421 C432 123.9(16) . .
C417 C421 C432 107.1(15) . .
C431 C422 C411 116.9(15) . .
C431 C422 C410 120.3(10) . .
C411 C422 C410 109.6(15) . .
C435 C424 C437 121.3(15) . .
C435 C424 C417 120.0(13) . .
C437 C424 C417 107.5(14) . .
C428 C425 C412 122.4(16) . .
C429 C426 C412 123(3) . .
C429 C426 C407 118(3) . .
C412 C426 C407 105(3) . .
C446 C427 C433 119.7(17) . .
C425 C428 C434 121.8(13) . .
C425 C428 C433 109.7(12) . .
C434 C428 C433 118.9(13) . .
C426 C429 C434 119.0(19) . .
C426 C429 C435 124(2) . .
C434 C429 C435 106.2(15) . .
C416 C430 C449 119.0(18) . .
C416 C430 C420 120.0(16) . .
C449 C430 C420 110.0(17) . .
C422 C431 C444 120.4(11) . .
C422 C431 C446 121.6(12) . .
C444 C431 C446 105.4(14) . .
C438 C432 C437 116(2) . .
C438 C432 C421 122(3) . .
C437 C432 C421 110.0(16) . .
C443 C433 C428 121.2(16) . .
C443 C433 C427 116.9(13) . .
C428 C433 C427 109.3(13) . .
C428 C434 C429 118.7(11) . .
C428 C434 C440 119.3(11) . .
C429 C434 C440 108.8(11) . .
C424 C435 C436 118.1(16) . .
C424 C435 C429 119.1(16) . .
C436 C435 C429 110.3(14) . .
C451 C436 C435 121.5(13) . .
C451 C436 C440 118.9(13) . .
C435 C436 C440 107.7(13) . .
C448 C437 C432 119.8(15) . .
C448 C437 C424 121.7(16) . .
C432 C437 C424 107.4(15) . .
C432 C438 C439 136(3) . .
C432 C438 C420 122(3) . .
C439 C438 C420 90.5(16) . .
C449 C439 C445 130.2(18) . .
C449 C439 C438 117(2) . .
C445 C439 C438 97.8(15) . .
C441 C440 C436 122.2(13) . .
C441 C440 C434 120.1(14) . .
C436 C440 C434 107.0(13) . .
C440 C441 C443 120.3(15) . .
C440 C441 C442 113.0(16) . .
C443 C441 C442 115.0(17) . .
C452 C442 C441 131(2) . .
C452 C442 C454 113(2) . .
C441 C442 C454 101(2) . .
C433 C443 C441 120.1(16) . .
C433 C443 C453 121.1(16) . .
C441 C443 C453 106.7(14) . .
C456 C444 C415 122.1(19) . .
C456 C444 C431 108.1(19) . .
C415 C444 C431 116.9(13) . .
C448 C445 C455 108.1(15) . .
C448 C445 C439 127.0(18) . .
C455 C445 C439 107.3(16) . .
C427 C446 C431 114.4(17) . .
C427 C446 C447 122(2) . .
C431 C446 C447 109.5(17) . .
C453 C447 C456 127(2) . .
C453 C447 C446 120.3(15) . .
C456 C447 C446 102(2) . .
C445 C448 C437 122.7(19) . .
C445 C448 C451 109.9(15) . .
C437 C448 C451 117.4(17) . .
C439 C449 C430 110(2) . .
C439 C449 C450 113.4(15) . .
C430 C449 C450 124.7(16) . .
C458 C450 C457 114.6(12) . .
C458 C450 C449 122.4(13) . .
C457 C450 C449 112.1(13) . .
C436 C451 C448 120.0(13) . .
C436 C451 C452 121.9(12) . .
C448 C451 C452 107.0(14) . .
C442 C452 C455 131.9(18) . .
C442 C452 C451 112.7(16) . .
C455 C452 C451 104.4(15) . .
C447 C453 C454 115.7(17) . .
C447 C453 C443 119.9(17) . .
C454 C453 C443 110.5(15) . .
C460 C454 C453 123.7(13) . .
C460 C454 C442 118.8(17) . .
C453 C454 C442 106.8(16) . .
C452 C455 C458 115.4(15) . .
C452 C455 C445 110.3(14) . .
C458 C455 C445 124.8(16) . .
C444 C456 C459 118(3) . .
C444 C456 C447 115(3) . .
C459 C456 C447 117(2) . .
C450 C457 C419 125.9(14) . .
C450 C457 C459 107.8(15) . .
C419 C457 C459 114.2(14) . .
C455 C458 C450 121.4(12) . .
C455 C458 C460 122.2(14) . .
C450 C458 C460 103.5(13) . .
C456 C459 C457 126(2) . .
C456 C459 C460 117.3(18) . .
C457 C459 C460 104.7(16) . .
C454 C460 C458 118.4(15) . .
C454 C460 C459 119.0(12) . .
C458 C460 C459 109.3(13) . .
C123 C1 P1 117.8(4) . .
O1 C2 C3 107.8(5) . .
O2 C4 C5 117.6(5) . .
C323 C6 P2 118.3(4) . .
O5 C7 C8 107.1(5) . .
O4 C9 C10 112.6(6) . .
Cl1 C11 Cl2 110.5(3) . .
Cl1 C11 Cl3 110.4(3) . .
Cl2 C11 Cl3 108.6(3) . .
Cl6 C12 Cl4 111.2(4) . .
Cl6 C12 Cl5 111.8(3) . .
Cl4 C12 Cl5 112.2(3) . .
Cl8 C13 Cl9 111.4(4) . .
Cl8 C13 Cl7 111.2(4) . .
Cl9 C13 Cl7 108.7(3) . .
Cl12 C14 Cl11 111.9(3) . .
Cl12 C14 Cl10 112.4(4) . .
Cl11 C14 Cl10 105.3(3) . .
C2 O1 P1 125.0(4) . .
C4 O2 P1 121.6(4) . .
C9 O4 P2 125.9(6) . .
C7 O5 P2 127.6(5) . .
O3 P1 O2 116.4(2) . .
O3 P1 O1 114.74(19) . .
O2 P1 O1 104.8(3) . .
O3 P1 C1 117.0(2) . .
O2 P1 C1 102.8(2) . .
O1 P1 C1 98.9(3) . .
O6 P2 O4 118.1(3) . .
O6 P2 O5 115.0(2) . .
O4 P2 O5 102.1(4) . .
O6 P2 C6 116.8(2) . .
O4 P2 C6 102.8(3) . .
O5 P2 C6 99.5(3) . .

loop_
_geom_bond_atom_site_label_1
_geom_bond_atom_site_label_2
_geom_bond_distance
_geom_bond_site_symmetry_2
C101 C106 1.49(3) .
C101 C112 1.550(17) .
C101 C101 1.573(6) 3_566
C101 C102 1.650(15) .
C102 C103 1.33(2) .
C102 C107 1.39(2) .
C103 C108 1.444(18) .
C103 C104 1.459(13) .
C104 C105 1.393(12) .
C104 C109 1.471(13) .
C105 C110 1.424(13) .
C105 C106 1.49(3) .
C106 C111 1.40(3) .
C107 C117 1.425(18) .
C107 C126 1.463(15) .
C108 C121 1.394(14) .
C108 C118 1.445(15) .
C109 C114 1.356(15) .
C109 C118 1.470(13) .
C110 C113 1.372(10) .
C110 C122 1.50(2) .
C111 C123 1.388(18) .
C111 C122 1.46(3) .
C112 C125 1.305(19) .
C112 C126 1.50(2) .
C113 C115 1.398(11) .
C113 C114 1.430(15) .
C114 C116 1.455(16) .
C115 C144 1.382(14) .
C115 C119 1.482(13) .
C116 C130 1.37(3) .
C116 C119 1.431(13) .
C117 C121 1.400(13) .
C117 C124 1.451(13) .
C118 C120 1.20(2) .
C119 C157 1.358(13) .
C120 C130 1.51(4) .
C120 C138 1.69(2) .
C121 C132 1.450(14) .
C122 C131 1.37(4) .
C123 C1 1.557(5) .
C123 C127 1.567(9) .
C123 C125 1.686(11) .
C124 C135 1.377(14) .
C124 C137 1.495(19) .
C125 C128 1.419(16) .
C126 C129 1.371(12) .
C127 C146 1.367(10) .
C127 C133 1.46(2) .
C128 C134 1.329(17) .
C128 C133 1.50(2) .
C129 C134 1.434(11) .
C129 C135 1.488(14) .
C130 C149 1.41(3) .
C131 C144 1.43(2) .
C131 C146 1.464(18) .
C132 C138 1.391(11) .
C132 C137 1.458(12) .
C133 C143 1.40(3) .
C134 C140 1.47(2) .
C135 C136 1.428(13) .
C136 C151 1.340(13) .
C136 C140 1.448(16) .
C137 C148 1.29(3) .
C138 C139 1.440(18) .
C139 C145 1.43(2) .
C139 C149 1.436(15) .
C140 C141 1.401(14) .
C141 C143 1.443(17) .
C141 C142 1.466(13) .
C142 C152 1.39(2) .
C142 C154 1.473(13) .
C143 C153 1.442(14) .
C144 C156 1.446(11) .
C145 C148 1.38(3) .
C145 C155 1.46(3) .
C146 C147 1.438(12) .
C147 C153 1.389(12) .
C147 C156 1.425(13) .
C148 C151 1.545(16) .
C149 C150 1.43(3) .
C150 C158 1.29(4) .
C150 C157 1.48(3) .
C151 C152 1.466(18) .
C152 C155 1.45(3) .
C153 C154 1.450(17) .
C154 C160 1.25(3) .
C155 C158 1.40(4) .
C156 C159 1.406(16) .
C157 C159 1.470(17) .
C158 C160 1.70(4) .
C159 C160 1.51(3) .
C202 C203 1.319(18) .
C202 C207 1.42(3) .
C203 C208 1.470(16) .
C203 C204 1.52(3) .
C204 C209 1.34(4) .
C204 C205 1.37(4) .
C205 C206 1.42(2) .
C205 C210 1.53(2) .
C206 C211 1.39(3) .
C207 C217 1.43(3) .
C207 C226 1.49(4) .
C208 C221 1.30(2) .
C208 C218 1.48(2) .
C209 C214 1.35(3) .
C209 C218 1.46(2) .
C210 C213 1.41(2) .
C210 C222 1.421(19) .
C211 C222 1.45(3) .
C212 C225 1.38(4) .
C212 C226 1.46(3) .
C213 C215 1.36(3) .
C213 C214 1.47(2) .
C214 C216 1.56(3) .
C215 C244 1.41(2) .
C215 C219 1.53(3) .
C216 C230 1.40(3) .
C216 C219 1.44(3) .
C217 C221 1.42(2) .
C217 C224 1.489(17) .
C218 C220 1.43(2) .
C219 C257 1.31(3) .
C220 C230 1.46(3) .
C220 C238 1.66(4) .
C221 C232 1.47(2) .
C222 C231 1.325(18) .
C224 C235 1.363(18) .
C224 C237 1.519(16) .
C225 C228 1.37(3) .
C226 C229 1.34(3) .
C227 C246 1.45(3) .
C227 C233 1.50(3) .
C228 C234 1.366(14) .
C228 C233 1.444(17) .
C229 C234 1.394(17) .
C229 C235 1.42(2) .
C230 C249 1.36(3) .
C231 C246 1.50(2) .
C231 C244 1.510(18) .
C232 C238 1.41(4) .
C232 C237 1.448(19) .
C233 C243 1.385(19) .
C234 C240 1.483(17) .
C235 C236 1.37(2) .
C236 C251 1.392(15) .
C236 C240 1.468(17) .
C237 C248 1.381(14) .
C238 C239 1.16(5) .
C239 C249 1.45(4) .
C239 C245 1.60(5) .
C240 C241 1.34(2) .
C241 C243 1.43(2) .
C241 C242 1.81(3) .
C242 C252 1.23(4) .
C242 C254 1.29(3) .
C243 C253 1.409(18) .
C244 C256 1.41(2) .
C245 C248 1.34(4) .
C245 C255 1.38(3) .
C246 C247 1.42(3) .
C247 C253 1.34(2) .
C247 C256 1.49(2) .
C248 C251 1.47(2) .
C249 C250 1.41(3) .
C250 C258 1.40(3) .
C250 C257 1.49(4) .
C251 C252 1.49(3) .
C252 C255 1.52(4) .
C253 C254 1.489(17) .
C254 C260 1.325(19) .
C255 C258 1.365(17) .
C256 C259 1.36(3) .
C257 C259 1.61(3) .
C258 C260 1.51(2) .
C259 C260 1.38(3) .
C301 C306 1.515(14) .
C301 C302 1.515(14) .
C301 C312 1.540(15) .
C301 C301 1.576(6) 3_667
C302 C303 1.28(2) .
C302 C307 1.545(17) .
C303 C308 1.44(2) .
C303 C304 1.480(16) .
C304 C305 1.423(12) .
C304 C309 1.478(13) .
C305 C310 1.420(14) .
C305 C306 1.493(16) .
C306 C311 1.34(3) .
C307 C317 1.372(19) .
C307 C326 1.517(17) .
C308 C321 1.373(17) .
C308 C318 1.40(2) .
C309 C314 1.366(16) .
C309 C318 1.490(13) .
C310 C313 1.369(13) .
C310 C322 1.46(3) .
C311 C323 1.38(2) .
C311 C322 1.47(4) .
C312 C325 1.32(3) .
C312 C326 1.50(2) .
C313 C315 1.421(14) .
C313 C314 1.445(16) .
C314 C316 1.421(17) .
C315 C344 1.375(16) .
C315 C319 1.435(15) .
C316 C330 1.387(17) .
C316 C319 1.423(15) .
C317 C324 1.402(18) .
C317 C321 1.443(16) .
C318 C320 1.35(3) .
C319 C357 1.343(18) .
C320 C338 1.37(2) .
C320 C330 1.57(3) .
C321 C332 1.473(14) .
C322 C331 1.36(4) .
C323 C6 1.561(6) .
C323 C327 1.592(11) .
C323 C325 1.683(17) .
C324 C337 1.44(2) .
C324 C335 1.50(2) .
C325 C328 1.41(2) .
C326 C329 1.382(11) .
C327 C346 1.357(11) .
C327 C333 1.491(17) .
C328 C334 1.358(18) .
C328 C333 1.50(3) .
C329 C334 1.429(12) .
C329 C335 1.464(13) .
C330 C349 1.430(16) .
C331 C346 1.48(2) .
C331 C344 1.49(2) .
C332 C338 1.357(14) .
C332 C337 1.38(3) .
C333 C343 1.387(16) .
C334 C340 1.46(3) .
C335 C336 1.467(15) .
C336 C351 1.375(14) .
C336 C340 1.45(2) .
C337 C348 1.43(3) .
C338 C339 1.437(19) .
C339 C345 1.368(15) .
C339 C349 1.382(18) .
C340 C341 1.394(16) .
C341 C343 1.433(14) .
C341 C342 1.465(16) .
C342 C352 1.415(15) .
C342 C354 1.435(15) .
C343 C353 1.420(14) .
C344 C356 1.430(13) .
C345 C348 1.50(2) .
C345 C355 1.52(3) .
C346 C347 1.485(12) .
C347 C353 1.403(14) .
C347 C356 1.408(14) .
C348 C351 1.470(19) .
C349 C350 1.33(3) .
C350 C358 1.31(3) .
C350 C357 1.50(3) .
C351 C352 1.429(16) .
C352 C355 1.462(17) .
C353 C354 1.50(2) .
C354 C360 1.22(3) .
C355 C358 1.46(3) .
C356 C359 1.41(2) .
C357 C359 1.41(2) .
C358 C360 1.39(3) .
C359 C360 1.64(3) .
C402 C403 1.352(14) .
C402 C407 1.45(3) .
C403 C408 1.434(15) .
C403 C404 1.45(3) .
C404 C405 1.30(4) .
C404 C409 1.42(3) .
C405 C406 1.46(3) .
C405 C410 1.53(2) .
C406 C411 1.41(4) .
C407 C417 1.41(2) .
C407 C426 1.51(4) .
C408 C421 1.400(19) .
C408 C418 1.474(18) .
C409 C414 1.35(3) .
C409 C418 1.461(18) .
C410 C413 1.381(15) .
C410 C422 1.442(16) .
C411 C422 1.43(3) .
C412 C425 1.39(3) .
C412 C426 1.45(5) .
C413 C415 1.43(2) .
C413 C414 1.44(2) .
C414 C416 1.46(3) .
C415 C444 1.434(17) .
C415 C419 1.49(2) .
C416 C430 1.404(19) .
C416 C419 1.44(2) .
C417 C421 1.41(2) .
C417 C424 1.467(17) .
C418 C420 1.40(2) .
C419 C457 1.41(2) .
C420 C430 1.42(2) .
C420 C438 1.73(3) .
C421 C432 1.44(2) .
C422 C431 1.381(13) .
C424 C435 1.358(18) .
C424 C437 1.43(2) .
C425 C428 1.372(19) .
C426 C429 1.35(4) .
C427 C446 1.23(3) .
C427 C433 1.58(2) .
C428 C434 1.368(14) .
C428 C433 1.48(2) .
C429 C434 1.424(18) .
C429 C435 1.45(2) .
C430 C449 1.42(2) .
C431 C444 1.463(15) .
C431 C446 1.51(2) .
C432 C438 1.18(3) .
C432 C437 1.41(2) .
C433 C443 1.38(2) .
C434 C440 1.479(17) .
C435 C436 1.42(2) .
C436 C451 1.377(17) .
C436 C440 1.432(16) .
C437 C448 1.364(17) .
C438 C439 1.62(4) .
C439 C449 1.41(3) .
C439 C445 1.53(3) .
C440 C441 1.398(19) .
C441 C443 1.41(2) .
C441 C442 1.46(3) .
C442 C452 1.29(4) .
C442 C454 1.58(3) .
C443 C453 1.44(2) .
C444 C456 1.39(3) .
C445 C448 1.30(3) .
C445 C455 1.51(3) .
C446 C447 1.51(3) .
C447 C453 1.340(19) .
C447 C456 1.45(4) .
C448 C451 1.45(2) .
C449 C450 1.44(3) .
C450 C458 1.427(16) .
C450 C457 1.423(19) .
C451 C452 1.51(2) .
C452 C455 1.36(2) .
C453 C454 1.45(2) .
C454 C460 1.357(17) .
C455 C458 1.375(19) .
C456 C459 1.41(4) .
C457 C459 1.44(2) .
C458 C460 1.470(16) .
C459 C460 1.55(2) .
C1 P1 1.761(6) .
C2 O1 1.412(6) .
C2 C3 1.436(7) .
C4 O2 1.298(7) .
C4 C5 1.579(9) .
C6 P2 1.765(6) .
C7 O5 1.407(6) .
C7 C8 1.507(8) .
C9 O4 1.352(12) .
C9 C10 1.461(15) .
C11 Cl1 1.741(5) .
C11 Cl2 1.762(5) .
C11 Cl3 1.768(5) .
C12 Cl6 1.722(6) .
C12 Cl4 1.733(6) .
C12 Cl5 1.748(6) .
C13 Cl8 1.712(8) .
C13 Cl9 1.766(6) .
C13 Cl7 1.786(5) .
C14 Cl12 1.656(6) .
C14 Cl11 1.747(5) .
C14 Cl10 1.783(6) .
Cl67 Cl68 2.49(4) .
O1 P1 1.561(4) .
O2 P1 1.527(4) .
O3 P1 1.485(3) .
O4 P2 1.469(5) .
O5 P2 1.549(5) .
O6 P2 1.470(3) .
